data_1545045
loop_
_publ_author_name
'Hu, Ji-Yun'
'Ning, Yingying'
'Meng, Yin-Shan'
'Zhang, Jing'
'Wu, Zhuo-Yan'
'Gao, Song'
'Zhang, Jun-Long'

_publ_section_title
;
 Highly near-IR emissive ytterbium(iii) complexes with unprecedented
 quantum yields
;
_journal_issue 4
_journal_name_full 'Chem. Sci.'
_journal_page_first 2702
_journal_paper_doi 10.1039/C6SC05021B
_journal_volume 8
_journal_year 2017
_chemical_formula_sum 'C55 H23 Co F28 N4 O9 P3 Yb'
_chemical_formula_weight 1740.65
_chemical_name_systematic
; 
 ? 
;
_space_group_IT_number 15
_symmetry_cell_setting monoclinic
_symmetry_space_group_name_Hall '-C 2yc'
_symmetry_space_group_name_H-M 'C 1 2/c 1'
_atom_sites_solution_hydrogens geom
_atom_sites_solution_primary direct
_atom_sites_solution_secondary difmap
_audit_creation_method SHELXL-97
_audit_update_record
;
2016-08-27 deposited with the CCDC.
2017-01-05 downloaded from the CCDC.
;
_cell_angle_alpha 90.00
_cell_angle_beta 92.11(3)
_cell_angle_gamma 90.00
_cell_formula_units_Z 4
_cell_length_a 24.588(5)
_cell_length_b 10.147(2)
_cell_length_c 24.582(5)
_cell_measurement_reflns_used 23454
_cell_measurement_temperature 180(2)
_cell_measurement_theta_max 30.1190
_cell_measurement_theta_min 3.1940
_cell_volume 6129(2)
_computing_cell_refinement
;
CrysAlisPro, Agilent Technologies,
Version 1.171.36.32 (release 02-08-2013 CrysAlis171 .NET)
(compiled Aug  2 2013,16:46:58)
;
_computing_data_collection
;
CrysAlisPro, Agilent Technologies,
Version 1.171.36.32 (release 02-08-2013 CrysAlis171 .NET)
(compiled Aug  2 2013,16:46:58)
;
_computing_data_reduction
;
CrysAlisPro, Agilent Technologies,
Version 1.171.36.32 (release 02-08-2013 CrysAlis171 .NET)
(compiled Aug  2 2013,16:46:58)
;
_computing_structure_refinement 'SHELXL-97 (Sheldrick, 1997)'
_computing_structure_solution 'SHELXS-97 (Sheldrick, 1990)'
_diffrn_ambient_temperature 180(2)
_diffrn_detector_area_resol_mean 10.3914
_diffrn_measured_fraction_theta_full 0.999
_diffrn_measured_fraction_theta_max 0.999
_diffrn_measurement_device_type 'SuperNova, Dual, Cu at zero, Atlas'
_diffrn_measurement_method '\w scans'
_diffrn_radiation_monochromator mirror
_diffrn_radiation_source 'SuperNova (Mo) X-ray Source'
_diffrn_radiation_type MoK\a
_diffrn_radiation_wavelength 0.71073
_diffrn_reflns_av_R_equivalents 0.0390
_diffrn_reflns_av_sigmaI/netI 0.0249
_diffrn_reflns_limit_h_max 31
_diffrn_reflns_limit_h_min -31
_diffrn_reflns_limit_k_max 13
_diffrn_reflns_limit_k_min -13
_diffrn_reflns_limit_l_max 31
_diffrn_reflns_limit_l_min -31
_diffrn_reflns_number 50103
_diffrn_reflns_theta_full 27.48
_diffrn_reflns_theta_max 27.48
_diffrn_reflns_theta_min 2.75
_exptl_absorpt_coefficient_mu 2.010
_exptl_absorpt_correction_T_max 1.00000
_exptl_absorpt_correction_T_min 0.99612
_exptl_absorpt_correction_type multi-scan
_exptl_absorpt_process_details
;
CrysAlisPro, Agilent Technologies,
Version 1.171.36.32 (release 02-08-2013 CrysAlis171 .NET)
(compiled Aug  2 2013,16:46:58)
Empirical absorption correction using spherical harmonics,
 implemented in SCALE3 ABSPACK scaling algorithm.
;
_exptl_crystal_colour red
_exptl_crystal_density_diffrn 1.886
_exptl_crystal_density_method 'not measured'
_exptl_crystal_description block
_exptl_crystal_F_000 3388
_exptl_crystal_size_max 0.201
_exptl_crystal_size_mid 0.178
_exptl_crystal_size_min 0.105
_refine_diff_density_max 1.207
_refine_diff_density_min -0.793
_refine_diff_density_rms 0.086
_refine_ls_extinction_method none
_refine_ls_goodness_of_fit_ref 1.052
_refine_ls_hydrogen_treatment mixed
_refine_ls_matrix_type full
_refine_ls_number_parameters 479
_refine_ls_number_reflns 7019
_refine_ls_number_restraints 0
_refine_ls_restrained_S_all 1.052
_refine_ls_R_factor_all 0.0335
_refine_ls_R_factor_gt 0.0286
_refine_ls_shift/su_max 0.001
_refine_ls_shift/su_mean 0.000
_refine_ls_structure_factor_coef Fsqd
_refine_ls_weighting_details 'calc w=1/[\s^2^(Fo^2^)+(0.0315P)^2^+19.5215P] where P=(Fo^2^+2Fc^2^)/3'
_refine_ls_weighting_scheme calc
_refine_ls_wR_factor_gt 0.0681
_refine_ls_wR_factor_ref 0.0719
_reflns_number_gt 6490
_reflns_number_total 7019
_reflns_threshold_expression >2sigma(I)
_cod_data_source_file c6sc05021b2.cif
_cod_data_source_block 1
_cod_depositor_comments 'Adding full bibliography for 1545045--1545047.cif.'
_cod_original_sg_symbol_H-M C2/c
_cod_database_code 1545045

loop_
_symmetry_equiv_pos_as_xyz
'x, y, z'
'-x, y, -z+1/2'
'x+1/2, y+1/2, z'
'-x+1/2, y+1/2, -z+1/2'
'-x, -y, -z'
'x, -y, z-1/2'
'-x+1/2, -y+1/2, -z'
'x+1/2, -y+1/2, z-1/2'

loop_
_atom_site_label
_atom_site_type_symbol
_atom_site_fract_x
_atom_site_fract_y
_atom_site_fract_z
_atom_site_U_iso_or_equiv
_atom_site_adp_type
_atom_site_occupancy
_atom_site_symmetry_multiplicity
_atom_site_calc_flag
_atom_site_refinement_flags
_atom_site_disorder_assembly
_atom_site_disorder_group
Yb1 Yb 0.0000 0.514004(14) 0.2500 0.01877(5) Uani 1 2 d S . .
Co1B Co -0.0042(9) 0.10303(7) 0.2462(9) 0.0411(19) Uani 0.50 1 d P . .
P1 P 0.05338(9) 0.22622(17) 0.30534(9) 0.0521(5) Uani 0.50 1 d P . 1
O1 O 0.04829(18) 0.3737(4) 0.3018(2) 0.0379(11) Uani 0.50 1 d P A 1
O2 O 0.06262(16) 0.3693(4) 0.22869(18) 0.0310(9) Uani 0.50 1 d P . 2
P2 P 0.06767(8) 0.22327(16) 0.22995(9) 0.0461(5) Uani 0.50 1 d P . 2
O3 O -0.0164(2) 0.3651(4) 0.31441(19) 0.0486(14) Uani 0.50 1 d P . 3
P3 P -0.01767(9) 0.21635(15) 0.31734(8) 0.0452(5) Uani 0.50 1 d P . 3
F4 F 0.19749(8) 0.7095(2) 0.35663(8) 0.0508(6) Uani 1 1 d . . .
F3 F 0.22107(8) 0.7049(3) 0.24313(8) 0.0550(6) Uani 1 1 d . A .
F2 F 0.10058(8) 0.6221(2) 0.05214(7) 0.0496(5) Uani 1 1 d . A .
F1 F -0.01471(8) 0.6371(2) 0.02527(7) 0.0448(5) Uani 1 1 d . . .
F5 F 0.20113(9) 0.4465(2) 0.16958(11) 0.0580(6) Uani 1 1 d . A .
F6 F 0.29153(9) 0.4823(2) 0.11247(13) 0.0651(7) Uani 1 1 d . . .
F7 F 0.30694(9) 0.7095(3) 0.05835(10) 0.0612(6) Uani 1 1 d . A .
F8 F 0.23246(10) 0.9052(3) 0.06331(12) 0.0790(9) Uani 1 1 d . . .
F9 F 0.14169(9) 0.8703(2) 0.11934(11) 0.0638(7) Uani 1 1 d . A .
F10 F 0.07845(10) 0.9027(2) 0.41875(9) 0.0581(6) Uani 1 1 d . . .
F11 F 0.14172(13) 0.9667(3) 0.50583(11) 0.0779(8) Uani 1 1 d . A .
F13 F 0.20743(11) 0.5330(3) 0.51480(10) 0.0752(8) Uani 1 1 d . A .
F14 F 0.14387(10) 0.4687(2) 0.42686(9) 0.0587(6) Uani 1 1 d . . .
F12 F 0.20849(9) 0.7821(3) 0.55298(9) 0.0736(8) Uani 1 1 d . . .
N1 N 0.08234(9) 0.6308(2) 0.26961(9) 0.0211(4) Uani 1 1 d . A .
N2 N 0.01739(9) 0.6297(2) 0.16843(9) 0.0215(4) Uani 1 1 d . A .
C9 C 0.10452(11) 0.6532(3) 0.32087(11) 0.0226(5) Uani 1 1 d . . .
C8 C 0.16166(12) 0.6827(3) 0.31605(13) 0.0324(6) Uani 1 1 d . A .
C7 C 0.17240(12) 0.6791(3) 0.26361(13) 0.0325(7) Uani 1 1 d . . .
C6 C 0.12295(11) 0.6467(3) 0.23349(11) 0.0236(5) Uani 1 1 d . A .
C5 C 0.11740(11) 0.6392(3) 0.17648(11) 0.0249(5) Uani 1 1 d . . .
C4 C 0.06796(11) 0.6295(3) 0.14672(11) 0.0239(5) Uani 1 1 d . A .
C3 C 0.06110(12) 0.6281(3) 0.08817(12) 0.0321(6) Uani 1 1 d . . .
C2 C 0.00788(12) 0.6345(3) 0.07583(11) 0.0298(6) Uani 1 1 d . A .
C1 C -0.02031(11) 0.6374(3) 0.12588(11) 0.0229(5) Uani 1 1 d . . .
C10 C 0.07645(11) 0.6523(3) 0.36941(11) 0.0228(5) Uani 1 1 d . . .
C11 C 0.16804(11) 0.6558(3) 0.14516(11) 0.0271(6) Uani 1 1 d . A .
C12 C 0.20742(13) 0.5601(3) 0.14289(13) 0.0338(7) Uani 1 1 d . . .
C13 C 0.25452(12) 0.5773(3) 0.11400(15) 0.0388(7) Uani 1 1 d . A .
C14 C 0.26219(13) 0.6929(4) 0.08697(14) 0.0412(8) Uani 1 1 d . . .
C15 C 0.22456(14) 0.7916(4) 0.08908(15) 0.0445(8) Uani 1 1 d . A .
C16 C 0.17801(13) 0.7725(3) 0.11794(14) 0.0380(7) Uani 1 1 d . . .
C17 C 0.10939(11) 0.6836(3) 0.42033(12) 0.0277(6) Uani 1 1 d . . .
C18 C 0.10991(13) 0.8095(3) 0.44191(13) 0.0361(7) Uani 1 1 d . A .
C19 C 0.14250(15) 0.8439(4) 0.48663(14) 0.0468(9) Uani 1 1 d . . .
C20 C 0.17547(14) 0.7501(5) 0.51041(14) 0.0485(10) Uani 1 1 d . A .
C21 C 0.17523(14) 0.6244(4) 0.49103(13) 0.0464(9) Uani 1 1 d . . .
C22 C 0.14242(13) 0.5919(3) 0.44613(13) 0.0371(7) Uani 1 1 d . A .
C23 C 0.0499(2) 0.2403(5) 0.4094(2) 0.0819(15) Uani 1 1 d . . .
H23A H 0.0832 0.1962 0.4227 0.123 Uiso 1 1 calc R . .
H23B H 0.0231 0.2397 0.4380 0.123 Uiso 1 1 calc R . .
H23C H 0.0582 0.3316 0.3996 0.123 Uiso 1 1 calc R . .
C24 C 0.1555(3) 0.2714(10) 0.2899(3) 0.138(4) Uani 1 1 d . . .
H24A H 0.1816 0.2402 0.3181 0.208 Uiso 1 1 calc R . .
H24B H 0.1435 0.3607 0.2989 0.208 Uiso 1 1 calc R . .
H24C H 0.1729 0.2724 0.2547 0.208 Uiso 1 1 calc R . .
C25 C 0.1071(3) 0.2298(7) 0.1315(2) 0.102(2) Uani 1 1 d . A .
H25A H 0.0989 0.1820 0.0976 0.153 Uiso 1 1 calc R . .
H25B H 0.1464 0.2280 0.1396 0.153 Uiso 1 1 calc R . .
H25C H 0.0949 0.3214 0.1276 0.153 Uiso 1 1 calc R . .
O4 O 0.0830(3) 0.1763(4) 0.1695(3) 0.213(4) Uani 1 1 d . . .
O5 O 0.0300(3) 0.1785(3) 0.36667(17) 0.153(3) Uani 1 1 d . . .
O6 O 0.1140(2) 0.1938(5) 0.2873(4) 0.217(4) Uani 1 1 d . . .
C26 C 0.0153(4) -0.0684(6) 0.2916(3) 0.0750(15) Uani 0.50 1 d PG . .
H26B H 0.0073 -0.1478 0.2724 0.090 Uiso 0.50 1 calc PR . .
C27 C -0.0415(4) -0.0645(7) 0.2760(4) 0.0750(15) Uani 0.50 1 d PG . .
H27A H -0.0739 -0.0613 0.2959 0.090 Uiso 0.50 1 calc PR . .
C28 C -0.0459(3) -0.0604(7) 0.2180(4) 0.0750(15) Uani 0.50 1 d PG . .
H28A H -0.0771 -0.0469 0.1947 0.090 Uiso 0.50 1 calc PR . .
C29 C 0.0080(4) -0.0618(7) 0.1976(3) 0.0750(15) Uani 0.50 1 d PG . .
H29A H 0.0113 -0.0503 0.1595 0.090 Uiso 0.50 1 calc PR . .
C26A C 0.0459(3) -0.0668(7) 0.2431(4) 0.0750(15) Uani 0.50 1 d PG . .
H26A H 0.0800 -0.1097 0.2406 0.090 Uiso 0.50 1 calc PR . .

loop_
_atom_site_aniso_label
_atom_site_aniso_U_11
_atom_site_aniso_U_22
_atom_site_aniso_U_33
_atom_site_aniso_U_23
_atom_site_aniso_U_13
_atom_site_aniso_U_12
Yb1 0.02007(8) 0.01417(8) 0.02211(9) 0.000 0.00148(6) 0.000
Co1B 0.069(5) 0.0115(2) 0.043(4) 0.0000(7) 0.014(3) -0.0024(9)
P1 0.0664(13) 0.0228(8) 0.0659(13) 0.0041(8) -0.0140(11) 0.0190(8)
O1 0.033(2) 0.0211(19) 0.058(3) 0.0091(19) -0.016(2) -0.0031(17)
O2 0.026(2) 0.0190(18) 0.049(3) -0.0069(17) 0.0040(18) 0.0036(15)
P2 0.0552(11) 0.0225(7) 0.0626(12) 0.0072(7) 0.0281(10) 0.0179(7)
O3 0.098(4) 0.018(2) 0.032(2) 0.0041(17) 0.030(3) 0.004(2)
P3 0.0814(14) 0.0166(7) 0.0395(10) 0.0060(6) 0.0288(10) 0.0032(8)
F4 0.0302(10) 0.0898(17) 0.0323(10) -0.0117(10) -0.0027(8) -0.0208(10)
F3 0.0273(10) 0.1011(18) 0.0372(11) -0.0123(11) 0.0075(8) -0.0254(11)
F2 0.0301(10) 0.0930(17) 0.0264(10) -0.0040(10) 0.0097(8) -0.0006(10)
F1 0.0359(10) 0.0784(14) 0.0202(9) -0.0016(9) -0.0001(8) 0.0043(10)
F5 0.0473(12) 0.0341(10) 0.0941(18) 0.0108(11) 0.0226(12) 0.0050(9)
F6 0.0391(12) 0.0511(13) 0.107(2) -0.0156(13) 0.0262(13) 0.0071(10)
F7 0.0354(11) 0.0857(17) 0.0643(15) -0.0075(13) 0.0238(10) -0.0142(11)
F8 0.0511(14) 0.0851(19) 0.102(2) 0.0584(17) 0.0220(14) -0.0009(13)
F9 0.0417(12) 0.0536(13) 0.0973(19) 0.0372(13) 0.0190(12) 0.0119(10)
F10 0.0817(16) 0.0327(10) 0.0581(14) -0.0100(9) -0.0209(12) 0.0062(10)
F11 0.099(2) 0.0701(16) 0.0631(16) -0.0323(13) -0.0132(15) -0.0261(15)
F13 0.0594(15) 0.125(2) 0.0396(13) 0.0114(14) -0.0113(11) 0.0432(15)
F14 0.0742(16) 0.0486(12) 0.0525(14) -0.0010(10) -0.0102(12) 0.0283(11)
F12 0.0405(12) 0.147(3) 0.0327(12) -0.0184(14) -0.0072(10) -0.0162(14)
N1 0.0214(11) 0.0179(10) 0.0239(11) -0.0010(8) 0.0015(9) -0.0016(8)
N2 0.0213(11) 0.0201(10) 0.0233(11) 0.0003(8) 0.0027(9) 0.0004(8)
C9 0.0216(13) 0.0212(12) 0.0248(13) -0.0016(10) 0.0006(10) -0.0020(10)
C8 0.0258(14) 0.0412(17) 0.0302(16) -0.0065(13) 0.0004(12) -0.0079(12)
C7 0.0210(13) 0.0439(17) 0.0328(16) -0.0040(13) 0.0049(12) -0.0098(12)
C6 0.0223(13) 0.0221(12) 0.0266(14) -0.0013(10) 0.0017(11) -0.0027(10)
C5 0.0241(13) 0.0238(13) 0.0270(14) -0.0006(10) 0.0052(11) -0.0023(10)
C4 0.0257(13) 0.0228(12) 0.0234(13) 0.0002(10) 0.0041(11) -0.0005(10)
C3 0.0287(15) 0.0433(17) 0.0247(15) -0.0012(12) 0.0080(12) -0.0001(13)
C2 0.0306(15) 0.0376(16) 0.0213(14) -0.0005(11) -0.0005(11) -0.0010(12)
C1 0.0254(13) 0.0208(12) 0.0225(13) 0.0009(10) 0.0005(10) -0.0003(10)
C10 0.0243(13) 0.0205(12) 0.0234(13) -0.0022(10) -0.0002(11) -0.0003(10)
C11 0.0229(13) 0.0346(14) 0.0241(14) -0.0018(11) 0.0024(11) -0.0050(11)
C12 0.0316(15) 0.0308(15) 0.0394(17) -0.0049(13) 0.0057(13) -0.0041(12)
C13 0.0253(15) 0.0420(18) 0.049(2) -0.0166(15) 0.0070(14) -0.0015(13)
C14 0.0274(15) 0.061(2) 0.0355(18) -0.0084(15) 0.0094(13) -0.0140(15)
C15 0.0318(17) 0.057(2) 0.045(2) 0.0169(16) 0.0033(15) -0.0071(15)
C16 0.0278(16) 0.0448(18) 0.0417(19) 0.0121(14) 0.0051(14) 0.0006(13)
C17 0.0235(13) 0.0355(15) 0.0242(14) -0.0024(11) 0.0018(11) -0.0021(11)
C18 0.0369(17) 0.0383(17) 0.0329(17) -0.0052(13) -0.0011(13) -0.0044(13)
C19 0.046(2) 0.060(2) 0.0345(18) -0.0171(16) 0.0028(15) -0.0201(18)
C20 0.0306(17) 0.091(3) 0.0237(16) -0.0097(18) 0.0004(13) -0.0111(18)
C21 0.0302(16) 0.085(3) 0.0245(16) 0.0079(17) 0.0025(13) 0.0124(17)
C22 0.0352(17) 0.0449(18) 0.0314(16) 0.0004(13) 0.0022(13) 0.0095(14)
C23 0.101(4) 0.065(3) 0.081(4) 0.003(3) 0.014(3) 0.003(3)
C24 0.061(4) 0.265(11) 0.090(5) 0.062(6) 0.008(3) 0.064(5)
C25 0.115(5) 0.112(5) 0.083(4) -0.032(4) 0.053(4) -0.030(4)
O4 0.352(9) 0.041(2) 0.266(7) -0.006(3) 0.268(8) 0.001(3)
O5 0.349(9) 0.0400(19) 0.065(2) -0.0021(17) -0.035(4) 0.037(3)
O6 0.058(3) 0.105(4) 0.482(14) 0.003(6) -0.057(5) 0.035(3)
C26 0.133(4) 0.0144(10) 0.080(3) -0.0019(17) 0.030(3) -0.002(2)
C27 0.133(4) 0.0144(10) 0.080(3) -0.0019(17) 0.030(3) -0.002(2)
C28 0.133(4) 0.0144(10) 0.080(3) -0.0019(17) 0.030(3) -0.002(2)
C29 0.133(4) 0.0144(10) 0.080(3) -0.0019(17) 0.030(3) -0.002(2)
C26A 0.133(4) 0.0144(10) 0.080(3) -0.0019(17) 0.030(3) -0.002(2)

loop_
_atom_type_symbol
_atom_type_description
_atom_type_scat_dispersion_real
_atom_type_scat_dispersion_imag
_atom_type_scat_source
C C 0.0033 0.0016 'International Tables Vol C Tables 4.2.6.8 and 6.1.1.4'
H H 0.0000 0.0000 'International Tables Vol C Tables 4.2.6.8 and 6.1.1.4'
Co Co 0.3494 0.9721 'International Tables Vol C Tables 4.2.6.8 and 6.1.1.4'
F F 0.0171 0.0103 'International Tables Vol C Tables 4.2.6.8 and 6.1.1.4'
N N 0.0061 0.0033 'International Tables Vol C Tables 4.2.6.8 and 6.1.1.4'
Yb Yb -0.3850 5.5486 'International Tables Vol C Tables 4.2.6.8 and 6.1.1.4'
O O 0.0106 0.0060 'International Tables Vol C Tables 4.2.6.8 and 6.1.1.4'
P P 0.1023 0.0942 'International Tables Vol C Tables 4.2.6.8 and 6.1.1.4'

loop_
_geom_angle_atom_site_label_1
_geom_angle_atom_site_label_2
_geom_angle_atom_site_label_3
_geom_angle
_geom_angle_site_symmetry_1
_geom_angle_site_symmetry_3
O2 Yb1 O2 96.5(2) 2 .
O2 Yb1 O1 49.21(18) 2 2
O2 Yb1 O1 78.49(15) . 2
O2 Yb1 O1 78.49(15) 2 .
O2 Yb1 O1 49.21(18) . .
O1 Yb1 O1 100.4(2) 2 .
O2 Yb1 O3 82.18(17) 2 2
O2 Yb1 O3 40.16(19) . 2
O1 Yb1 O3 43.01(19) 2 2
O1 Yb1 O3 82.30(18) . 2
O2 Yb1 O3 40.16(19) 2 .
O2 Yb1 O3 82.18(17) . .
O1 Yb1 O3 82.30(18) 2 .
O1 Yb1 O3 43.00(19) . .
O3 Yb1 O3 95.0(2) 2 .
O2 Yb1 N2 88.84(13) 2 2
O2 Yb1 N2 132.74(13) . 2
O1 Yb1 N2 133.67(14) 2 2
O1 Yb1 N2 86.69(14) . 2
O3 Yb1 N2 166.98(12) 2 2
O3 Yb1 N2 72.16(12) . 2
O2 Yb1 N2 132.74(13) 2 .
O2 Yb1 N2 88.84(13) . .
O1 Yb1 N2 86.69(14) 2 .
O1 Yb1 N2 133.67(14) . .
O3 Yb1 N2 72.16(12) 2 .
O3 Yb1 N2 166.98(12) . .
N2 Yb1 N2 120.77(10) 2 .
O2 Yb1 N1 77.49(12) 2 2
O2 Yb1 N1 151.62(13) . 2
O1 Yb1 N1 76.73(12) 2 2
O1 Yb1 N1 150.11(14) . 2
O3 Yb1 N1 111.56(17) 2 2
O3 Yb1 N1 107.78(16) . 2
N2 Yb1 N1 75.33(8) 2 2
N2 Yb1 N1 76.19(8) . 2
O2 Yb1 N1 151.62(13) 2 .
O2 Yb1 N1 77.49(12) . .
O1 Yb1 N1 150.11(14) 2 .
O1 Yb1 N1 76.73(12) . .
O3 Yb1 N1 107.78(16) 2 .
O3 Yb1 N1 111.56(17) . .
N2 Yb1 N1 76.19(8) 2 .
N2 Yb1 N1 75.33(8) . .
N1 Yb1 N1 120.29(10) 2 .
O2 Yb1 P2 17.57(11) 2 2
O2 Yb1 P2 78.93(11) . 2
O1 Yb1 P2 43.97(13) 2 2
O1 Yb1 P2 67.60(11) . 2
O3 Yb1 P2 67.79(12) 2 2
O3 Yb1 P2 38.39(15) . 2
N2 Yb1 P2 101.56(6) 2 2
N2 Yb1 P2 130.49(7) . 2
N1 Yb1 P2 92.50(6) 2 2
N1 Yb1 P2 144.33(7) . 2
O2 Yb1 P2 78.93(11) 2 .
O2 Yb1 P2 17.57(11) . .
O1 Yb1 P2 67.60(11) 2 .
O1 Yb1 P2 43.97(13) . .
O3 Yb1 P2 38.39(14) 2 .
O3 Yb1 P2 67.79(12) . .
N2 Yb1 P2 130.49(6) 2 .
N2 Yb1 P2 101.56(6) . .
N1 Yb1 P2 144.33(7) 2 .
N1 Yb1 P2 92.50(6) . .
P2 Yb1 P2 61.43(7) 2 .
Co1B Co1B C26 114(3) 2 2
Co1B Co1B P3 108(9) 2 2
C26 Co1B P3 100.0(10) 2 2
Co1B Co1B C26A 106(5) 2 2
C26 Co1B C26A 41.8(4) 2 2
P3 Co1B C26A 137.1(9) 2 2
Co1B Co1B C28 125.8(13) 2 .
C26 Co1B C28 22.8(3) 2 .
P3 Co1B C28 110.0(9) 2 .
C26A Co1B C28 27.1(5) 2 .
Co1B Co1B P2 111(9) 2 2
C26 Co1B P2 123.6(11) 2 2
P3 Co1B P2 96.2(4) 2 2
C26A Co1B P2 94.2(10) 2 2
C28 Co1B P2 101.4(10) . 2
Co1B Co1B C29 106(6) 2 .
C26 Co1B C29 18.0(4) 2 .
P3 Co1B C29 88.1(9) 2 .
C26A Co1B C29 58.4(4) 2 .
C28 Co1B C29 40.6(2) . .
P2 Co1B C29 139.2(10) 2 .
Co1B Co1B C27 95(6) 2 .
C26 Co1B C27 52.7(4) 2 .
P3 Co1B C27 150.4(9) 2 .
C26A Co1B C27 13.3(6) 2 .
C28 Co1B C27 40.4(3) . .
P2 Co1B C27 92.0(10) 2 .
C29 Co1B C27 67.7(2) . .
Co1B Co1B C26 59(3) 2 .
C26 Co1B C26 63.2(4) 2 .
P3 Co1B C26 144.3(13) 2 .
C26A Co1B C26 48.5(5) 2 .
C28 Co1B C26 67.3(2) . .
P2 Co1B C26 119.4(12) 2 .
C29 Co1B C26 66.8(2) . .
C27 Co1B C26 40.0(2) . .
Co1B Co1B P1 143.8(13) 2 2
C26 Co1B P1 99.9(8) 2 2
P3 Co1B P1 50.9(4) 2 2
C26A Co1B P1 107.4(9) 2 2
C28 Co1B P1 90.4(7) . 2
P2 Co1B P1 53.7(4) 2 2
C29 Co1B P1 102.8(8) . 2
C27 Co1B P1 116.3(10) . 2
C26 Co1B P1 155.8(10) . 2
Co1B Co1B C26A 67(5) 2 .
C26 Co1B C26A 48.8(5) 2 .
P3 Co1B C26A 105.2(12) 2 .
C26A Co1B C26A 67.1(3) 2 .
C28 Co1B C26A 67.4(3) . .
P2 Co1B C26A 158.2(11) 2 .
C29 Co1B C26A 39.7(3) . .
C27 Co1B C26A 67.2(2) . .
C26 Co1B C26A 39.6(2) . .
P1 Co1B C26A 140.8(11) 2 .
Co1B Co1B P3 65(9) 2 .
C26 Co1B P3 146.5(12) 2 .
P3 Co1B P3 112.34(13) 2 .
C26A Co1B P3 104.9(11) 2 .
C28 Co1B P3 128.4(13) . .
P2 Co1B P3 46.5(5) 2 .
C29 Co1B P3 159.1(8) . .
C27 Co1B P3 93.8(10) . .
C26 Co1B P3 92.8(8) . .
P1 Co1B P3 94.0(6) 2 .
C26A Co1B P3 125.2(9) . .
O1 P1 O6 105.3(3) . .
O1 P1 O5 107.7(3) . .
O6 P1 O5 122.2(4) . .
O1 P1 Co1B 120.4(3) . 2
O6 P1 Co1B 103.2(7) . 2
O5 P1 Co1B 99.0(7) . 2
O1 P1 Co1B 116.5(3) . .
O6 P1 Co1B 105.3(7) . .
O5 P1 Co1B 100.5(6) . .
Co1B P1 Co1B 4.0(5) 2 .
O1 P1 Yb1 26.84(17) . .
O6 P1 Yb1 114.0(3) . .
O5 P1 Yb1 116.92(19) . .
Co1B P1 Yb1 93.6(3) 2 .
Co1B P1 Yb1 89.7(2) . .
P1 O1 Yb1 135.4(3) . .
P2 O2 Yb1 135.8(3) . .
O2 P2 O4 107.2(3) . .
O2 P2 O6 103.4(3) . .
O4 P2 O6 120.5(4) . .
O2 P2 Co1B 121.8(4) . 2
O4 P2 Co1B 106.8(6) . 2
O6 P2 Co1B 98.1(5) . 2
O2 P2 Co1B 119.4(4) . .
O4 P2 Co1B 102.6(6) . .
O6 P2 Co1B 104.8(5) . .
Co1B P2 Co1B 6.7(9) 2 .
O2 P2 Yb1 26.60(16) . .
O4 P2 Yb1 121.0(2) . .
O6 P2 Yb1 109.0(2) . .
Co1B P2 Yb1 95.2(4) 2 .
Co1B P2 Yb1 93.1(4) . .
P3 O3 Yb1 135.5(3) . .
O3 P3 O4 105.6(3) . 2
O3 P3 O5 104.2(3) . .
O4 P3 O5 116.2(4) 2 .
O3 P3 Co1B 121.5(4) . 2
O4 P3 Co1B 106.9(6) 2 2
O5 P3 Co1B 103.0(5) . 2
O3 P3 Co1B 119.7(4) . .
O4 P3 Co1B 101.8(6) 2 .
O5 P3 Co1B 109.9(5) . .
Co1B P3 Co1B 7.0(10) 2 .
O3 P3 Yb1 26.78(17) . .
O4 P3 Yb1 115.7(2) 2 .
O5 P3 Yb1 116.2(2) . .
Co1B P3 Yb1 94.9(4) 2 .
Co1B P3 Yb1 93.0(3) . .
C6 N1 C9 107.5(2) . .
C6 N1 Yb1 124.23(17) . .
C9 N1 Yb1 125.06(17) . .
C4 N2 C1 107.5(2) . .
C4 N2 Yb1 121.45(17) . .
C1 N2 Yb1 122.21(17) . .
N1 C9 C10 126.1(2) . .
N1 C9 C8 108.3(2) . .
C10 C9 C8 125.6(3) . .
C7 C8 F4 125.7(3) . .
C7 C8 C9 107.6(3) . .
F4 C8 C9 126.7(3) . .
C8 C7 F3 124.9(3) . .
C8 C7 C6 108.2(3) . .
F3 C7 C6 126.9(3) . .
N1 C6 C5 126.4(2) . .
N1 C6 C7 108.4(2) . .
C5 C6 C7 125.1(3) . .
C4 C5 C6 125.2(3) . .
C4 C5 C11 117.5(2) . .
C6 C5 C11 117.0(2) . .
N2 C4 C5 125.4(2) . .
N2 C4 C3 108.3(2) . .
C5 C4 C3 126.1(3) . .
C2 C3 F2 125.5(3) . .
C2 C3 C4 107.7(3) . .
F2 C3 C4 126.8(3) . .
C3 C2 F1 125.5(3) . .
C3 C2 C1 107.9(3) . .
F1 C2 C1 126.6(3) . .
N2 C1 C10 125.7(2) . 2
N2 C1 C2 108.5(2) . .
C10 C1 C2 125.7(3) 2 .
C1 C10 C9 126.2(2) 2 .
C1 C10 C17 117.3(2) 2 .
C9 C10 C17 116.2(2) . .
C12 C11 C16 116.5(3) . .
C12 C11 C5 122.8(3) . .
C16 C11 C5 120.6(3) . .
F5 C12 C11 119.6(3) . .
F5 C12 C13 118.1(3) . .
C11 C12 C13 122.2(3) . .
F6 C13 C14 120.2(3) . .
F6 C13 C12 120.5(3) . .
C14 C13 C12 119.3(3) . .
F7 C14 C13 119.7(3) . .
F7 C14 C15 119.9(3) . .
C13 C14 C15 120.4(3) . .
F8 C15 C14 120.4(3) . .
F8 C15 C16 120.2(3) . .
C14 C15 C16 119.4(3) . .
F9 C16 C15 118.4(3) . .
F9 C16 C11 119.5(3) . .
C15 C16 C11 122.1(3) . .
C22 C17 C18 116.8(3) . .
C22 C17 C10 122.2(3) . .
C18 C17 C10 120.9(3) . .
F10 C18 C19 118.0(3) . .
F10 C18 C17 119.6(3) . .
C19 C18 C17 122.4(3) . .
F11 C19 C20 121.0(3) . .
F11 C19 C18 120.2(4) . .
C20 C19 C18 118.8(3) . .
F12 C20 C21 119.6(4) . .
F12 C20 C19 119.9(4) . .
C21 C20 C19 120.5(3) . .
F13 C21 C20 120.1(3) . .
F13 C21 C22 120.1(4) . .
C20 C21 C22 119.8(3) . .
F14 C22 C17 119.5(3) . .
F14 C22 C21 118.9(3) . .
C17 C22 C21 121.6(3) . .
O5 C23 H23A 109.5 . .
O5 C23 H23B 109.5 . .
H23A C23 H23B 109.5 . .
O5 C23 H23C 109.5 . .
H23A C23 H23C 109.5 . .
H23B C23 H23C 109.5 . .
O6 C24 H24A 109.5 . .
O6 C24 H24B 109.5 . .
H24A C24 H24B 109.5 . .
O6 C24 H24C 109.5 . .
H24A C24 H24C 109.5 . .
H24B C24 H24C 109.5 . .
O4 C25 H25A 109.5 . .
O4 C25 H25B 109.5 . .
H25A C25 H25B 109.5 . .
O4 C25 H25C 109.5 . .
H25A C25 H25C 109.5 . .
H25B C25 H25C 109.5 . .
C25 O4 P2 133.8(5) . .
C25 O4 P3 121.1(6) . 2
P2 O4 P3 60.09(17) . 2
C23 O5 P3 134.0(4) . .
C23 O5 P1 116.6(5) . .
P3 O5 P1 63.29(17) . .
C24 O6 P1 127.1(6) . .
C24 O6 P2 114.4(6) . .
P1 O6 P2 67.4(2) . .
C29 C26 C28 166.1(12) 2 2
C29 C26 C26A 147.6(15) 2 .
C28 C26 C26A 39.4(13) 2 .
C29 C26 C27 40.0(16) 2 .
C28 C26 C27 146.7(13) 2 .
C26A C26 C27 108.3 . .
C29 C26 C26A 54.7(13) 2 2
C28 C26 C26A 132.5(13) 2 2
C26A C26 C26A 93.7(5) . 2
C27 C26 C26A 14.7(5) . 2
C29 C26 C27 136.9(17) 2 2
C28 C26 C27 50.0(8) 2 2
C26A C26 C27 10.8(6) . 2
C27 C26 C27 97.5(6) . 2
C26A C26 C27 83.0(6) 2 2
C29 C26 Co1B 89.6(11) 2 2
C28 C26 Co1B 83.6(10) 2 2
C26A C26 Co1B 70.6(8) . 2
C27 C26 Co1B 74.7(7) . 2
C26A C26 Co1B 69.8(7) 2 2
C27 C26 Co1B 66.3(8) 2 2
C29 C26 Co1B 86.8(11) 2 .
C28 C26 Co1B 87.7(10) 2 .
C26A C26 Co1B 70.5(7) . .
C27 C26 Co1B 68.7(7) . .
C26A C26 Co1B 63.1(6) 2 .
C27 C26 Co1B 65.0(8) 2 .
Co1B C26 Co1B 6.8(9) 2 .
C29 C26 H26B 96.9 2 .
C28 C26 H26B 96.9 2 .
C26A C26 H26B 72.8 . .
C27 C26 H26B 73.2 . .
C26A C26 H26B 66.2 2 .
C27 C26 H26B 68.7 2 .
Co1B C26 H26B 119.3 2 .
Co1B C26 H26B 113.5 . .
C26A C27 C29 140(2) 2 2
C26A C27 C28 9.7(14) 2 .
C29 C27 C28 131.2(9) 2 .
C26A C27 C26 116.2(16) 2 .
C29 C27 C26 23.8(9) 2 .
C28 C27 C26 107.8 . .
C26A C27 C26 33.9(13) 2 2
C29 C27 C26 106.0(11) 2 2
C28 C27 C26 25.5(4) . 2
C26 C27 C26 82.4(4) . 2
C26A C27 Co1B 77.3(10) 2 .
C29 C27 Co1B 81.3(8) 2 .
C28 C27 Co1B 69.0(6) . .
C26 C27 Co1B 71.3(6) . .
C26 C27 Co1B 61.0(6) 2 .
C26A C27 Co1B 83.6(11) 2 2
C29 C27 Co1B 73.9(7) 2 2
C28 C27 Co1B 75.0(6) . 2
C26 C27 Co1B 64.6(6) . 2
C26 C27 Co1B 64.5(6) 2 2
Co1B C27 Co1B 7.4(9) . 2
C26A C27 H27A 110.0 2 .
C29 C27 H27A 110.0 2 .
C28 C27 H27A 118.5 . .
C26 C27 H27A 133.7 . .
C26 C27 H27A 143.9 2 .
Co1B C27 H27A 122.9 . .
Co1B C27 H27A 124.6 2 .
C26 C28 C26A 108.6(14) 2 2
C26 C28 C27 104.6(8) 2 .
C26A C28 C27 4.8(8) 2 .
C26 C28 C29 6.2(8) 2 .
C26A C28 C29 112.3(9) 2 .
C27 C28 C29 108.1 . .
C26 C28 Co1B 73.6(11) 2 .
C26A C28 Co1B 74.7(8) 2 .
C27 C28 Co1B 70.6(7) . .
C29 C28 Co1B 70.7(8) . .
C26 C28 Co1B 71.3(11) 2 2
C26A C28 Co1B 71.0(8) 2 2
C27 C28 Co1B 66.7(6) . 2
C29 C28 Co1B 68.9(7) . 2
Co1B C28 Co1B 5.7(7) . 2
C26 C28 H28A 125.7 2 .
C26A C28 H28A 125.7 2 .
C27 C28 H28A 129.7 . .
C29 C28 H28A 121.8 . .
Co1B C28 H28A 117.9 . .
Co1B C28 H28A 123.6 2 .
C26 C29 C27 116.2(14) 2 2
C26 C29 C26A 103.7(11) 2 .
C27 C29 C26A 12.5(8) 2 .
C26 C29 C28 7.7(10) 2 .
C27 C29 C28 120.6(8) 2 .
C26A C29 C28 108.1 . .
C26 C29 C26A 22.5(9) 2 2
C27 C29 C26A 94.4(8) 2 2
C26A C29 C26A 81.9(5) . 2
C28 C29 C26A 26.2(5) . 2
C26 C29 Co1B 72.4(12) 2 .
C27 C29 Co1B 77.8(7) 2 .
C26A C29 Co1B 71.6(5) . .
C28 C29 Co1B 68.7(7) . .
C26A C29 Co1B 59.4(7) 2 .
C26 C29 Co1B 76.0(12) 2 2
C27 C29 Co1B 70.9(7) 2 2
C26A C29 Co1B 64.7(5) . 2
C28 C29 Co1B 73.0(7) . 2
C26A C29 Co1B 60.8(7) 2 2
Co1B C29 Co1B 7.0(10) . 2
C26 C29 H29A 121.9 2 .
C27 C29 H29A 121.9 2 .
C26A C29 H29A 134.3 . .
C28 C29 H29A 117.1 . .
C26A C29 H29A 143.3 2 .
Co1B C29 H29A 119.0 . .
Co1B C29 H29A 122.6 2 .
C27 C26A C28 165(2) 2 2
C27 C26A C29 27.6(18) 2 .
C28 C26A C29 139.1(12) 2 .
C27 C26A C26 135.3(17) 2 .
C28 C26A C26 32.1(12) 2 .
C29 C26A C26 107.7 . .
C27 C26A C26 49.1(17) 2 2
C28 C26A C26 118.0(13) 2 2
C29 C26A C26 21.6(3) . 2
C26 C26A C26 86.3(3) . 2
C27 C26A C29 125(2) 2 2
C28 C26A C29 41.5(6) 2 2
C29 C26A C29 98.0(6) . 2
C26 C26A C29 9.9(6) . 2
C26 C26A C29 76.6(7) 2 2
C27 C26A Co1B 89.4(11) 2 2
C28 C26A Co1B 78.2(8) 2 2
C29 C26A Co1B 75.8(6) . 2
C26 C26A Co1B 67.5(7) . 2
C26 C26A Co1B 68.4(6) 2 2
C29 C26A Co1B 62.2(8) 2 2
C27 C26A Co1B 83.4(12) 2 .
C28 C26A Co1B 83.7(9) 2 .
C29 C26A Co1B 68.7(5) . .
C26 C26A Co1B 69.9(7) . .
C26 C26A Co1B 61.4(5) 2 .
C29 C26A Co1B 63.5(8) 2 .
Co1B C26A Co1B 7.1(9) 2 .
C27 C26A H26A 97.3 2 .
C28 C26A H26A 97.3 2 .
C29 C26A H26A 121.1 . .
C26 C26A H26A 122.8 . .
C26 C26A H26A 136.9 2 .
C29 C26A H26A 131.9 2 .
Co1B C26A H26A 148.3 2 .
Co1B C26A H26A 153.0 . .

loop_
_geom_bond_atom_site_label_1
_geom_bond_atom_site_label_2
_geom_bond_distance
_geom_bond_site_symmetry_2
Yb1 O2 2.205(4) 2
Yb1 O2 2.205(4) .
Yb1 O1 2.224(4) 2
Yb1 O1 2.224(4) .
Yb1 O3 2.236(4) 2
Yb1 O3 2.236(4) .
Yb1 N2 2.376(2) 2
Yb1 N2 2.376(2) .
Yb1 N1 2.380(2) 2
Yb1 N1 2.380(2) .
Yb1 P2 3.4314(16) 2
Yb1 P2 3.4314(16) .
Co1B Co1B 0.27(4) 2
Co1B C26 1.985(12) 2
Co1B P3 2.03(2) 2
Co1B C26A 2.027(15) 2
Co1B C28 2.057(13) .
Co1B P2 2.08(2) 2
Co1B C29 2.083(16) .
Co1B C27 2.078(17) .
Co1B C26 2.112(12) .
Co1B P1 2.125(14) 2
Co1B C26A 2.120(16) .
Co1B P3 2.13(2) .
P1 O1 1.504(4) .
P1 O6 1.606(7) .
P1 O5 1.703(6) .
P1 Co1B 2.125(14) 2
O2 P2 1.487(4) .
P2 O4 1.618(6) .
P2 O6 1.805(8) .
P2 Co1B 2.08(2) 2
O3 P3 1.511(4) .
P3 O4 1.699(7) 2
P3 O5 1.700(6) .
P3 Co1B 2.03(2) 2
F4 C8 1.334(3) .
F3 C7 1.341(3) .
F2 C3 1.339(3) .
F1 C2 1.343(3) .
F5 C12 1.339(4) .
F6 C13 1.327(4) .
F7 C14 1.338(4) .
F8 C15 1.333(4) .
F9 C16 1.337(4) .
F10 C18 1.336(4) .
F11 C19 1.334(4) .
F13 C21 1.340(4) .
F14 C22 1.338(4) .
F12 C20 1.340(4) .
N1 C6 1.370(3) .
N1 C9 1.374(3) .
N2 C4 1.371(3) .
N2 C1 1.374(3) .
C9 C10 1.400(4) .
C9 C8 1.446(4) .
C8 C7 1.326(4) .
C7 C6 1.438(4) .
C6 C5 1.405(4) .
C5 C4 1.399(4) .
C5 C11 1.497(4) .
C4 C3 1.443(4) .
C3 C2 1.334(4) .
C2 C1 1.435(4) .
C1 C10 1.398(4) 2
C10 C1 1.398(4) 2
C10 C17 1.500(4) .
C11 C12 1.374(4) .
C11 C16 1.386(4) .
C12 C13 1.392(4) .
C13 C14 1.364(5) .
C14 C15 1.366(5) .
C15 C16 1.382(5) .
C17 C22 1.375(4) .
C17 C18 1.383(4) .
C18 C19 1.381(5) .
C19 C20 1.367(6) .
C20 C21 1.362(6) .
C21 C22 1.383(5) .
C23 O5 1.303(6) .
C23 H23A 0.9800 .
C23 H23B 0.9800 .
C23 H23C 0.9800 .
C24 O6 1.287(9) .
C24 H24A 0.9800 .
C24 H24B 0.9800 .
C24 H24C 0.9800 .
C25 O4 1.248(7) .
C25 H25A 0.9800 .
C25 H25B 0.9800 .
C25 H25C 0.9800 .
O4 P3 1.699(7) 2
C26 C29 0.64(2) 2
C26 C28 0.80(2) 2
C26 C26A 1.432(4) .
C26 C27 1.433(4) .
C26 C26A 1.701(18) 2
C26 C27 1.805(15) 2
C26 Co1B 1.985(12) 2
C26 H26B 0.9500 .
C27 C26A 0.480(19) 2
C27 C29 1.03(2) 2
C27 C28 1.428(4) .
C27 C26 1.805(11) 2
C27 Co1B 2.119(17) 2
C27 H27A 0.9500 .
C28 C26 0.802(12) 2
C28 C26A 0.959(18) 2
C28 C29 1.435(4) .
C28 Co1B 2.228(14) 2
C28 H28A 0.9500 .
C29 C26 0.644(12) 2
C29 C27 1.03(2) 2
C29 C26A 1.428(4) .
C29 C26A 2.006(13) 2
C29 Co1B 2.174(16) 2
C29 H29A 0.9500 .
C26A C27 0.48(2) 2
C26A C28 0.96(2) 2
C26A C26 1.701(15) 2
C26A C29 2.006(16) 2
C26A Co1B 2.027(15) 2
C26A H26A 0.9500 .

loop_
_geom_torsion_atom_site_label_1
_geom_torsion_atom_site_label_2
_geom_torsion_atom_site_label_3
_geom_torsion_atom_site_label_4
_geom_torsion
_geom_torsion_site_symmetry_1
_geom_torsion_site_symmetry_4
Co1B Co1B P1 O1 175(19) 2 .
C26 Co1B P1 O1 157.1(18) 2 .
P3 Co1B P1 O1 49.0(9) 2 .
C26A Co1B P1 O1 -140.5(11) 2 .
C28 Co1B P1 O1 -160(3) . .
P2 Co1B P1 O1 -47.2(8) 2 .
C29 Co1B P1 O1 136.6(9) . .
C27 Co1B P1 O1 -138.0(7) . .
C26 Co1B P1 O1 -166.6(5) . .
P1 Co1B P1 O1 1.7(14) 2 .
C26A Co1B P1 O1 154.4(5) . .
P3 Co1B P1 O1 -72.3(5) . .
Co1B Co1B P1 O6 58(20) 2 .
C26 Co1B P1 O6 41(2) 2 .
P3 Co1B P1 O6 -67.2(6) 2 .
C26A Co1B P1 O6 103.3(14) 2 .
C28 Co1B P1 O6 83(3) . .
P2 Co1B P1 O6 -163.4(5) 2 .
C29 Co1B P1 O6 20.3(13) . .
C27 Co1B P1 O6 105.8(11) . .
C26 Co1B P1 O6 77.1(9) . .
P1 Co1B P1 O6 -114.5(10) 2 .
C26A Co1B P1 O6 38.1(9) . .
P3 Co1B P1 O6 171.5(3) . .
Co1B Co1B P1 O5 -69(20) 2 .
C26 Co1B P1 O5 -87(2) 2 .
P3 Co1B P1 O5 165.0(5) 2 .
C26A Co1B P1 O5 -24.5(14) 2 .
C28 Co1B P1 O5 -44(3) . .
P2 Co1B P1 O5 68.8(5) 2 .
C29 Co1B P1 O5 -107.4(12) . .
C27 Co1B P1 O5 -22.0(11) . .
C26 Co1B P1 O5 -50.7(8) . .
P1 Co1B P1 O5 117.7(10) 2 .
C26A Co1B P1 O5 -89.7(8) . .
P3 Co1B P1 O5 43.7(3) . .
C26 Co1B P1 Co1B -18(18) 2 2
P3 Co1B P1 Co1B -126(20) 2 2
C26A Co1B P1 Co1B 45(18) 2 2
C28 Co1B P1 Co1B 25(16) . 2
P2 Co1B P1 Co1B 138(20) 2 2
C29 Co1B P1 Co1B -38(18) . 2
C27 Co1B P1 Co1B 47(19) . 2
C26 Co1B P1 Co1B 19(19) . 2
P1 Co1B P1 Co1B -173(21) 2 2
C26A Co1B P1 Co1B -20(19) . 2
P3 Co1B P1 Co1B 113(20) . 2
Co1B Co1B P1 Yb1 173(20) 2 .
C26 Co1B P1 Yb1 156(2) 2 .
P3 Co1B P1 Yb1 47.6(6) 2 .
C26A Co1B P1 Yb1 -141.9(13) 2 .
C28 Co1B P1 Yb1 -162(3) . .
P2 Co1B P1 Yb1 -48.5(5) 2 .
C29 Co1B P1 Yb1 135.2(12) . .
C27 Co1B P1 Yb1 -139.4(10) . .
C26 Co1B P1 Yb1 -168.0(8) . .
P1 Co1B P1 Yb1 0.3(10) 2 .
C26A Co1B P1 Yb1 153.0(7) . .
P3 Co1B P1 Yb1 -73.64(17) . .
O2 Yb1 P1 O1 -129.7(5) 2 .
O2 Yb1 P1 O1 100.7(5) . .
O1 Yb1 P1 O1 -178.3(3) 2 .
O3 Yb1 P1 O1 139.6(5) 2 .
O3 Yb1 P1 O1 -91.4(5) . .
N2 Yb1 P1 O1 -45.1(4) 2 .
N2 Yb1 P1 O1 103.1(4) . .
N1 Yb1 P1 O1 -123.0(4) 2 .
N1 Yb1 P1 O1 31.2(4) . .
P2 Yb1 P1 O1 -142.5(5) 2 .
P2 Yb1 P1 O1 122.9(5) . .
O2 Yb1 P1 O6 154.3(4) 2 .
O2 Yb1 P1 O6 24.7(4) . .
O1 Yb1 P1 O6 105.7(4) 2 .
O1 Yb1 P1 O6 -76.1(6) . .
O3 Yb1 P1 O6 63.6(4) 2 .
O3 Yb1 P1 O6 -167.5(4) . .
N2 Yb1 P1 O6 -121.1(4) 2 .
N2 Yb1 P1 O6 27.0(4) . .
N1 Yb1 P1 O6 161.0(3) 2 .
N1 Yb1 P1 O6 -44.8(4) . .
P2 Yb1 P1 O6 141.4(4) 2 .
P2 Yb1 P1 O6 46.9(3) . .
O2 Yb1 P1 O5 -54.0(3) 2 .
O2 Yb1 P1 O5 176.4(3) . .
O1 Yb1 P1 O5 -102.6(3) 2 .
O1 Yb1 P1 O5 75.7(5) . .
O3 Yb1 P1 O5 -144.7(3) 2 .
O3 Yb1 P1 O5 -15.7(3) . .
N2 Yb1 P1 O5 30.6(3) 2 .
N2 Yb1 P1 O5 178.7(3) . .
N1 Yb1 P1 O5 -47.3(3) 2 .
N1 Yb1 P1 O5 106.9(3) . .
P2 Yb1 P1 O5 -66.8(3) 2 .
P2 Yb1 P1 O5 -161.4(3) . .
O2 Yb1 P1 Co1B 48.0(7) 2 2
O2 Yb1 P1 Co1B -81.6(7) . 2
O1 Yb1 P1 Co1B -0.5(7) 2 2
O1 Yb1 P1 Co1B 177.7(8) . 2
O3 Yb1 P1 Co1B -42.7(7) 2 2
O3 Yb1 P1 Co1B 86.3(7) . 2
N2 Yb1 P1 Co1B 132.6(7) 2 2
N2 Yb1 P1 Co1B -79.2(7) . 2
N1 Yb1 P1 Co1B 54.7(7) 2 2
N1 Yb1 P1 Co1B -151.0(7) . 2
P2 Yb1 P1 Co1B 35.2(7) 2 2
P2 Yb1 P1 Co1B -59.3(7) . 2
O2 Yb1 P1 Co1B 47.6(7) 2 .
O2 Yb1 P1 Co1B -82.0(7) . .
O1 Yb1 P1 Co1B -1.0(7) 2 .
O1 Yb1 P1 Co1B 177.3(8) . .
O3 Yb1 P1 Co1B -43.1(7) 2 .
O3 Yb1 P1 Co1B 85.9(7) . .
N2 Yb1 P1 Co1B 132.2(6) 2 .
N2 Yb1 P1 Co1B -79.7(6) . .
N1 Yb1 P1 Co1B 54.3(7) 2 .
N1 Yb1 P1 Co1B -151.5(6) . .
P2 Yb1 P1 Co1B 34.7(6) 2 .
P2 Yb1 P1 Co1B -59.8(6) . .
O6 P1 O1 Yb1 113.2(5) . .
O5 P1 O1 Yb1 -114.9(5) . .
Co1B P1 O1 Yb1 -2.6(10) 2 .
Co1B P1 O1 Yb1 -3.1(9) . .
O2 Yb1 O1 P1 46.1(4) 2 .
O2 Yb1 O1 P1 -63.0(4) . .
O1 Yb1 O1 P1 1.8(3) 2 .
O3 Yb1 O1 P1 -37.4(4) 2 .
O3 Yb1 O1 P1 68.4(4) . .
N2 Yb1 O1 P1 135.6(4) 2 .
N2 Yb1 O1 P1 -93.6(4) . .
N1 Yb1 O1 P1 83.2(5) 2 .
N1 Yb1 O1 P1 -147.8(5) . .
P2 Yb1 O1 P1 31.7(4) 2 .
P2 Yb1 O1 P1 -39.8(4) . .
O2 Yb1 O2 P2 -3.8(3) 2 .
O1 Yb1 O2 P2 -49.8(4) 2 .
O1 Yb1 O2 P2 64.9(4) . .
O3 Yb1 O2 P2 -73.5(4) 2 .
O3 Yb1 O2 P2 33.8(4) . .
N2 Yb1 O2 P2 90.6(4) 2 .
N2 Yb1 O2 P2 -136.7(4) . .
N1 Yb1 O2 P2 -79.4(5) 2 .
N1 Yb1 O2 P2 148.1(4) . .
P2 Yb1 O2 P2 -5.0(4) 2 .
Yb1 O2 P2 O4 125.8(5) . .
Yb1 O2 P2 O6 -105.9(4) . .
Yb1 O2 P2 Co1B 2.7(8) . 2
Yb1 O2 P2 Co1B 9.9(8) . .
Co1B Co1B P2 O2 -113(7) 2 .
C26 Co1B P2 O2 143.7(6) 2 .
P3 Co1B P2 O2 69.8(5) 2 .
C26A Co1B P2 O2 180(2) 2 .
C28 Co1B P2 O2 133.3(10) . .
P2 Co1B P2 O2 -9.2(10) 2 .
C29 Co1B P2 O2 145.2(5) . .
C27 Co1B P2 O2 -150(2) . .
C26 Co1B P2 O2 -145.1(6) . .
P1 Co1B P2 O2 41.9(8) 2 .
C26A Co1B P2 O2 -177.2(4) . .
P3 Co1B P2 O2 -52.0(6) . .
Co1B Co1B P2 O4 129(8) 2 .
C26 Co1B P2 O4 25.4(9) 2 .
P3 Co1B P2 O4 -48.5(4) 2 .
C26A Co1B P2 O4 61(3) 2 .
C28 Co1B P2 O4 15.0(12) . .
P2 Co1B P2 O4 -127.5(7) 2 .
C29 Co1B P2 O4 26.9(7) . .
C27 Co1B P2 O4 91(2) . .
C26 Co1B P2 O4 96.6(9) . .
P1 Co1B P2 O4 -76.4(6) 2 .
C26A Co1B P2 O4 64.5(7) . .
P3 Co1B P2 O4 -170.4(4) . .
Co1B Co1B P2 O6 2(8) 2 .
C26 Co1B P2 O6 -101.3(9) 2 .
P3 Co1B P2 O6 -175.2(3) 2 .
C26A Co1B P2 O6 -65(3) 2 .
C28 Co1B P2 O6 -111.7(12) . .
P2 Co1B P2 O6 105.8(7) 2 .
C29 Co1B P2 O6 -99.8(7) . .
C27 Co1B P2 O6 -35(2) . .
C26 Co1B P2 O6 -30.1(10) . .
P1 Co1B P2 O6 157.0(5) 2 .
C26A Co1B P2 O6 -62.2(7) . .
P3 Co1B P2 O6 63.0(5) . .
C26 Co1B P2 Co1B -103(7) 2 2
P3 Co1B P2 Co1B -177(8) 2 2
C26A Co1B P2 Co1B -67(6) 2 2
C28 Co1B P2 Co1B -114(8) . 2
P2 Co1B P2 Co1B 104(8) 2 2
C29 Co1B P2 Co1B -102(7) . 2
C27 Co1B P2 Co1B -37(6) . 2
C26 Co1B P2 Co1B -32(7) . 2
P1 Co1B P2 Co1B 155(8) 2 2
C26A Co1B P2 Co1B -64(7) . 2
P3 Co1B P2 Co1B 61(8) . 2
Co1B Co1B P2 Yb1 -109(8) 2 .
C26 Co1B P2 Yb1 148.1(8) 2 .
P3 Co1B P2 Yb1 74.2(3) 2 .
C26A Co1B P2 Yb1 -176(3) 2 .
C28 Co1B P2 Yb1 137.7(11) . .
P2 Co1B P2 Yb1 -4.8(8) 2 .
C29 Co1B P2 Yb1 149.6(6) . .
C27 Co1B P2 Yb1 -146(2) . .
C26 Co1B P2 Yb1 -140.7(8) . .
P1 Co1B P2 Yb1 46.4(6) 2 .
C26A Co1B P2 Yb1 -172.8(6) . .
P3 Co1B P2 Yb1 -47.6(4) . .
O2 Yb1 P2 O2 176.2(3) 2 .
O1 Yb1 P2 O2 125.9(4) 2 .
O1 Yb1 P2 O2 -99.0(4) . .
O3 Yb1 P2 O2 84.8(4) 2 .
O3 Yb1 P2 O2 -143.4(4) . .
N2 Yb1 P2 O2 -105.0(4) 2 .
N2 Yb1 P2 O2 44.4(4) . .
N1 Yb1 P2 O2 126.8(4) 2 .
N1 Yb1 P2 O2 -31.1(4) . .
P2 Yb1 P2 O2 174.5(4) 2 .
O2 Yb1 P2 O4 111.6(4) 2 .
O2 Yb1 P2 O4 -64.6(5) . .
O1 Yb1 P2 O4 61.3(4) 2 .
O1 Yb1 P2 O4 -163.6(4) . .
O3 Yb1 P2 O4 20.2(4) 2 .
O3 Yb1 P2 O4 152.0(4) . .
N2 Yb1 P2 O4 -169.6(3) 2 .
N2 Yb1 P2 O4 -20.2(3) . .
N1 Yb1 P2 O4 62.2(4) 2 .
N1 Yb1 P2 O4 -95.7(3) . .
P2 Yb1 P2 O4 109.8(4) 2 .
O2 Yb1 P2 O6 -102.0(3) 2 .
O2 Yb1 P2 O6 81.8(5) . .
O1 Yb1 P2 O6 -152.3(3) 2 .
O1 Yb1 P2 O6 -17.2(3) . .
O3 Yb1 P2 O6 166.6(4) 2 .
O3 Yb1 P2 O6 -61.6(3) . .
N2 Yb1 P2 O6 -23.2(3) 2 .
N2 Yb1 P2 O6 126.2(3) . .
N1 Yb1 P2 O6 -151.4(3) 2 .
N1 Yb1 P2 O6 50.7(3) . .
P2 Yb1 P2 O6 -103.7(3) 2 .
O2 Yb1 P2 Co1B -1.6(5) 2 2
O2 Yb1 P2 Co1B -177.7(7) . 2
O1 Yb1 P2 Co1B -51.8(5) 2 2
O1 Yb1 P2 Co1B 83.3(5) . 2
O3 Yb1 P2 Co1B -92.9(6) 2 2
O3 Yb1 P2 Co1B 38.8(5) . 2
N2 Yb1 P2 Co1B 77.2(5) 2 2
N2 Yb1 P2 Co1B -133.3(5) . 2
N1 Yb1 P2 Co1B -51.0(5) 2 2
N1 Yb1 P2 Co1B 151.2(5) . 2
P2 Yb1 P2 Co1B -3.3(5) 2 2
O2 Yb1 P2 Co1B 4.8(5) 2 .
O2 Yb1 P2 Co1B -171.4(7) . .
O1 Yb1 P2 Co1B -45.5(5) 2 .
O1 Yb1 P2 Co1B 89.6(5) . .
O3 Yb1 P2 Co1B -86.6(6) 2 .
O3 Yb1 P2 Co1B 45.2(5) . .
N2 Yb1 P2 Co1B 83.6(5) 2 .
N2 Yb1 P2 Co1B -126.9(5) . .
N1 Yb1 P2 Co1B -44.6(5) 2 .
N1 Yb1 P2 Co1B 157.5(5) . .
P2 Yb1 P2 Co1B 3.1(5) 2 .
O2 Yb1 O3 P3 71.0(5) 2 .
O2 Yb1 O3 P3 -38.8(5) . .
O1 Yb1 O3 P3 40.6(5) 2 .
O1 Yb1 O3 P3 -73.8(5) . .
O3 Yb1 O3 P3 -0.6(4) 2 .
N2 Yb1 O3 P3 -178.6(6) 2 .
N2 Yb1 O3 P3 8.0(12) . .
N1 Yb1 O3 P3 113.9(5) 2 .
N1 Yb1 O3 P3 -112.0(5) . .
P2 Yb1 O3 P3 43.2(4) 2 .
P2 Yb1 O3 P3 -28.3(5) . .
Yb1 O3 P3 O4 -116.5(5) . 2
Yb1 O3 P3 O5 120.5(5) . .
Yb1 O3 P3 Co1B 5.2(9) . 2
Yb1 O3 P3 Co1B -2.7(9) . .
Co1B Co1B P3 O3 107(7) 2 .
C26 Co1B P3 O3 -157.2(15) 2 .
P3 Co1B P3 O3 6.5(12) 2 .
C26A Co1B P3 O3 -151.7(5) 2 .
C28 Co1B P3 O3 -136.3(7) . .
P2 Co1B P3 O3 -70.2(6) 2 .
C29 Co1B P3 O3 174(3) . .
C27 Co1B P3 O3 -159.3(5) . .
C26 Co1B P3 O3 160.7(5) . .
P1 Co1B P3 O3 -42.5(10) 2 .
C26A Co1B P3 O3 136.1(9) . .
Co1B Co1B P3 O4 -137(7) 2 2
C26 Co1B P3 O4 -41.4(19) 2 2
P3 Co1B P3 O4 122.3(9) 2 2
C26A Co1B P3 O4 -35.9(8) 2 2
C28 Co1B P3 O4 -20.5(9) . 2
P2 Co1B P3 O4 45.6(3) 2 2
C29 Co1B P3 O4 -71(3) . 2
C27 Co1B P3 O4 -43.5(7) . 2
C26 Co1B P3 O4 -83.5(7) . 2
P1 Co1B P3 O4 73.3(6) 2 2
C26A Co1B P3 O4 -108.1(11) . 2
Co1B Co1B P3 O5 -13(7) 2 .
C26 Co1B P3 O5 82.4(19) 2 .
P3 Co1B P3 O5 -113.9(8) 2 .
C26A Co1B P3 O5 87.9(8) 2 .
C28 Co1B P3 O5 103.3(10) . .
P2 Co1B P3 O5 169.4(3) 2 .
C29 Co1B P3 O5 53(3) . .
C27 Co1B P3 O5 80.3(8) . .
C26 Co1B P3 O5 40.2(9) . .
P1 Co1B P3 O5 -163.0(5) 2 .
C26A Co1B P3 O5 15.6(13) . .
C26 Co1B P3 Co1B 96(6) 2 2
P3 Co1B P3 Co1B -100(8) 2 2
C26A Co1B P3 Co1B 101(7) 2 2
C28 Co1B P3 Co1B 117(7) . 2
P2 Co1B P3 Co1B -177(7) 2 2
C29 Co1B P3 Co1B 67(5) . 2
C27 Co1B P3 Co1B 94(7) . 2
C26 Co1B P3 Co1B 54(7) . 2
P1 Co1B P3 Co1B -150(8) 2 2
C26A Co1B P3 Co1B 29(6) . 2
Co1B Co1B P3 Yb1 106(7) 2 .
C26 Co1B P3 Yb1 -158.4(18) 2 .
P3 Co1B P3 Yb1 5.3(9) 2 .
C26A Co1B P3 Yb1 -152.9(7) 2 .
C28 Co1B P3 Yb1 -137.5(8) . .
P2 Co1B P3 Yb1 -71.4(2) 2 .
C29 Co1B P3 Yb1 172(3) . .
C27 Co1B P3 Yb1 -160.5(6) . .
C26 Co1B P3 Yb1 159.4(7) . .
P1 Co1B P3 Yb1 -43.8(6) 2 .
C26A Co1B P3 Yb1 134.8(11) . .
O2 Yb1 P3 O3 -86.9(6) 2 .
O2 Yb1 P3 O3 138.2(5) . .
O1 Yb1 P3 O3 -136.4(5) 2 .
O1 Yb1 P3 O3 86.4(6) . .
O3 Yb1 P3 O3 179.4(4) 2 .
N2 Yb1 P3 O3 1.3(5) 2 .
N2 Yb1 P3 O3 -176.5(5) . .
N1 Yb1 P3 O3 -72.5(5) 2 .
N1 Yb1 P3 O3 75.7(5) . .
P2 Yb1 P3 O3 -114.3(5) 2 .
P2 Yb1 P3 O3 146.4(5) . .
O2 Yb1 P3 O4 -13.9(3) 2 2
O2 Yb1 P3 O4 -148.8(3) . 2
O1 Yb1 P3 O4 -63.4(3) 2 2
O1 Yb1 P3 O4 159.5(3) . 2
O3 Yb1 P3 O4 -107.6(3) 2 2
O3 Yb1 P3 O4 73.0(6) . 2
N2 Yb1 P3 O4 74.4(3) 2 2
N2 Yb1 P3 O4 -103.4(3) . 2
N1 Yb1 P3 O4 0.5(3) 2 2
N1 Yb1 P3 O4 148.7(3) . 2
P2 Yb1 P3 O4 -41.3(3) 2 2
P2 Yb1 P3 O4 -140.6(3) . 2
O2 Yb1 P3 O5 -155.4(3) 2 .
O2 Yb1 P3 O5 69.7(3) . .
O1 Yb1 P3 O5 155.1(3) 2 .
O1 Yb1 P3 O5 17.9(3) . .
O3 Yb1 P3 O5 110.9(3) 2 .
O3 Yb1 P3 O5 -68.5(6) . .
N2 Yb1 P3 O5 -67.2(2) 2 .
N2 Yb1 P3 O5 115.0(2) . .
N1 Yb1 P3 O5 -141.0(2) 2 .
N1 Yb1 P3 O5 7.2(2) . .
P2 Yb1 P3 O5 177.2(3) 2 .
P2 Yb1 P3 O5 77.9(2) . .
O2 Yb1 P3 Co1B 97.5(6) 2 2
O2 Yb1 P3 Co1B -37.4(6) . 2
O1 Yb1 P3 Co1B 48.0(6) 2 2
O1 Yb1 P3 Co1B -89.2(6) . 2
O3 Yb1 P3 Co1B 3.8(6) 2 2
O3 Yb1 P3 Co1B -175.6(8) . 2
N2 Yb1 P3 Co1B -174.2(6) 2 2
N2 Yb1 P3 Co1B 8.0(6) . 2
N1 Yb1 P3 Co1B 111.9(6) 2 2
N1 Yb1 P3 Co1B -99.9(6) . 2
P2 Yb1 P3 Co1B 70.1(6) 2 2
P2 Yb1 P3 Co1B -29.2(6) . 2
O2 Yb1 P3 Co1B 90.7(6) 2 .
O2 Yb1 P3 Co1B -44.2(6) . .
O1 Yb1 P3 Co1B 41.3(6) 2 .
O1 Yb1 P3 Co1B -95.9(6) . .
O3 Yb1 P3 Co1B -3.0(6) 2 .
O3 Yb1 P3 Co1B 177.6(8) . .
N2 Yb1 P3 Co1B 179.0(6) 2 .
N2 Yb1 P3 Co1B 1.2(6) . .
N1 Yb1 P3 Co1B 105.1(6) 2 .
N1 Yb1 P3 Co1B -106.6(6) . .
P2 Yb1 P3 Co1B 63.3(6) 2 .
P2 Yb1 P3 Co1B -36.0(6) . .
O2 Yb1 N1 C6 133.3(3) 2 .
O2 Yb1 N1 C6 53.0(2) . .
O1 Yb1 N1 C6 15.8(3) 2 .
O1 Yb1 N1 C6 103.6(2) . .
O3 Yb1 N1 C6 26.3(2) 2 .
O3 Yb1 N1 C6 129.3(2) . .
N2 Yb1 N1 C6 -166.6(2) 2 .
N2 Yb1 N1 C6 -39.1(2) . .
N1 Yb1 N1 C6 -103.1(2) 2 .
P2 Yb1 N1 C6 102.8(2) 2 .
P2 Yb1 N1 C6 62.2(2) . .
O2 Yb1 N1 C9 -23.9(4) 2 .
O2 Yb1 N1 C9 -104.2(2) . .
O1 Yb1 N1 C9 -141.4(3) 2 .
O1 Yb1 N1 C9 -53.6(2) . .
O3 Yb1 N1 C9 -130.9(2) 2 .
O3 Yb1 N1 C9 -27.9(2) . .
N2 Yb1 N1 C9 36.2(2) 2 .
N2 Yb1 N1 C9 163.7(2) . .
N1 Yb1 N1 C9 99.7(2) 2 .
P2 Yb1 N1 C9 -54.5(2) 2 .
P2 Yb1 N1 C9 -95.0(2) . .
O2 Yb1 N2 C4 -128.3(2) 2 .
O2 Yb1 N2 C4 -30.6(2) . .
O1 Yb1 N2 C4 -109.1(2) 2 .
O1 Yb1 N2 C4 -7.9(3) . .
O3 Yb1 N2 C4 -67.8(3) 2 .
O3 Yb1 N2 C4 -76.9(8) . .
N2 Yb1 N2 C4 110.5(2) 2 .
N1 Yb1 N2 C4 173.7(2) 2 .
N1 Yb1 N2 C4 46.77(19) . .
P2 Yb1 N2 C4 -104.95(19) 2 .
P2 Yb1 N2 C4 -42.8(2) . .
O2 Yb1 N2 C1 14.9(3) 2 .
O2 Yb1 N2 C1 112.6(2) . .
O1 Yb1 N2 C1 34.1(2) 2 .
O1 Yb1 N2 C1 135.3(2) . .
O3 Yb1 N2 C1 75.4(3) 2 .
O3 Yb1 N2 C1 66.3(8) . .
N2 Yb1 N2 C1 -106.3(2) 2 .
N1 Yb1 N2 C1 -43.09(19) 2 .
N1 Yb1 N2 C1 -170.0(2) . .
P2 Yb1 N2 C1 38.2(2) 2 .
P2 Yb1 N2 C1 100.39(19) . .
C6 N1 C9 C10 177.2(3) . .
Yb1 N1 C9 C10 -22.4(4) . .
C6 N1 C9 C8 -0.8(3) . .
Yb1 N1 C9 C8 159.63(18) . .
N1 C9 C8 C7 0.7(3) . .
C10 C9 C8 C7 -177.3(3) . .
N1 C9 C8 F4 -179.6(3) . .
C10 C9 C8 F4 2.4(5) . .
F4 C8 C7 F3 -1.6(6) . .
C9 C8 C7 F3 178.2(3) . .
F4 C8 C7 C6 179.9(3) . .
C9 C8 C7 C6 -0.3(4) . .
C9 N1 C6 C5 -176.7(3) . .
Yb1 N1 C6 C5 22.8(4) . .
C9 N1 C6 C7 0.6(3) . .
Yb1 N1 C6 C7 -160.03(19) . .
C8 C7 C6 N1 -0.1(3) . .
F3 C7 C6 N1 -178.6(3) . .
C8 C7 C6 C5 177.1(3) . .
F3 C7 C6 C5 -1.3(5) . .
N1 C6 C5 C4 8.0(4) . .
C7 C6 C5 C4 -168.7(3) . .
N1 C6 C5 C11 -178.1(3) . .
C7 C6 C5 C11 5.1(4) . .
C1 N2 C4 C5 171.6(3) . .
Yb1 N2 C4 C5 -40.5(3) . .
C1 N2 C4 C3 -4.0(3) . .
Yb1 N2 C4 C3 143.95(19) . .
C6 C5 C4 N2 2.0(4) . .
C11 C5 C4 N2 -171.8(2) . .
C6 C5 C4 C3 176.8(3) . .
C11 C5 C4 C3 3.0(4) . .
N2 C4 C3 C2 3.2(3) . .
C5 C4 C3 C2 -172.3(3) . .
N2 C4 C3 F2 -177.1(3) . .
C5 C4 C3 F2 7.4(5) . .
F2 C3 C2 F1 -0.6(5) . .
C4 C3 C2 F1 179.1(3) . .
F2 C3 C2 C1 179.1(3) . .
C4 C3 C2 C1 -1.2(3) . .
C4 N2 C1 C10 -173.7(3) . 2
Yb1 N2 C1 C10 38.7(3) . 2
C4 N2 C1 C2 3.2(3) . .
Yb1 N2 C1 C2 -144.36(19) . .
C3 C2 C1 N2 -1.2(3) . .
F1 C2 C1 N2 178.5(3) . .
C3 C2 C1 C10 175.7(3) . 2
F1 C2 C1 C10 -4.6(5) . 2
N1 C9 C10 C1 -4.7(4) . 2
C8 C9 C10 C1 173.0(3) . 2
N1 C9 C10 C17 -178.3(2) . .
C8 C9 C10 C17 -0.6(4) . .
C4 C5 C11 C12 -112.0(3) . .
C6 C5 C11 C12 73.7(4) . .
C4 C5 C11 C16 69.9(4) . .
C6 C5 C11 C16 -104.4(3) . .
C16 C11 C12 F5 178.1(3) . .
C5 C11 C12 F5 -0.1(5) . .
C16 C11 C12 C13 -1.2(5) . .
C5 C11 C12 C13 -179.4(3) . .
F5 C12 C13 F6 1.0(5) . .
C11 C12 C13 F6 -179.6(3) . .
F5 C12 C13 C14 -179.3(3) . .
C11 C12 C13 C14 0.1(5) . .
F6 C13 C14 F7 0.8(5) . .
C12 C13 C14 F7 -178.9(3) . .
F6 C13 C14 C15 -179.1(3) . .
C12 C13 C14 C15 1.2(5) . .
F7 C14 C15 F8 -0.8(6) . .
C13 C14 C15 F8 179.0(3) . .
F7 C14 C15 C16 178.8(3) . .
C13 C14 C15 C16 -1.3(6) . .
F8 C15 C16 F9 -0.2(6) . .
C14 C15 C16 F9 -179.9(3) . .
F8 C15 C16 C11 179.8(3) . .
C14 C15 C16 C11 0.1(6) . .
C12 C11 C16 F9 -178.9(3) . .
C5 C11 C16 F9 -0.6(5) . .
C12 C11 C16 C15 1.1(5) . .
C5 C11 C16 C15 179.4(3) . .
C1 C10 C17 C22 106.4(3) 2 .
C9 C10 C17 C22 -79.4(4) . .
C1 C10 C17 C18 -77.0(4) 2 .
C9 C10 C17 C18 97.2(3) . .
C22 C17 C18 F10 -179.7(3) . .
C10 C17 C18 F10 3.5(5) . .
C22 C17 C18 C19 1.2(5) . .
C10 C17 C18 C19 -175.6(3) . .
F10 C18 C19 F11 0.5(5) . .
C17 C18 C19 F11 179.7(3) . .
F10 C18 C19 C20 -179.2(3) . .
C17 C18 C19 C20 0.0(5) . .
F11 C19 C20 F12 -1.5(5) . .
C18 C19 C20 F12 178.3(3) . .
F11 C19 C20 C21 178.9(3) . .
C18 C19 C20 C21 -1.4(5) . .
F12 C20 C21 F13 0.7(5) . .
C19 C20 C21 F13 -179.6(3) . .
F12 C20 C21 C22 -178.1(3) . .
C19 C20 C21 C22 1.6(5) . .
C18 C17 C22 F14 -179.6(3) . .
C10 C17 C22 F14 -2.8(5) . .
C18 C17 C22 C21 -1.0(5) . .
C10 C17 C22 C21 175.8(3) . .
F13 C21 C22 F14 -0.6(5) . .
C20 C21 C22 F14 178.2(3) . .
F13 C21 C22 C17 -179.2(3) . .
C20 C21 C22 C17 -0.4(5) . .
O2 P2 O4 C25 27.5(11) . .
O6 P2 O4 C25 -90.1(10) . .
Co1B P2 O4 C25 159.5(10) 2 .
Co1B P2 O4 C25 154.0(10) . .
Yb1 P2 O4 C25 52.5(11) . .
O2 P2 O4 P3 -78.5(2) . 2
O6 P2 O4 P3 163.9(3) . 2
Co1B P2 O4 P3 53.5(4) 2 2
Co1B P2 O4 P3 48.1(4) . 2
Yb1 P2 O4 P3 -53.4(2) . 2
O3 P3 O5 C23 27.2(8) . .
O4 P3 O5 C23 -88.5(8) 2 .
Co1B P3 O5 C23 155.0(9) 2 .
Co1B P3 O5 C23 156.7(8) . .
Yb1 P3 O5 C23 52.8(8) . .
O3 P3 O5 P1 -75.0(2) . .
O4 P3 O5 P1 169.3(2) 2 .
Co1B P3 O5 P1 52.8(5) 2 .
Co1B P3 O5 P1 54.4(5) . .
Yb1 P3 O5 P1 -49.38(16) . .
O1 P1 O5 C23 -50.6(6) . .
O6 P1 O5 C23 71.4(5) . .
Co1B P1 O5 C23 -176.7(6) 2 .
Co1B P1 O5 C23 -172.9(6) . .
Yb1 P1 O5 C23 -77.9(5) . .
O1 P1 O5 P3 77.6(2) . .
O6 P1 O5 P3 -160.5(3) . .
Co1B P1 O5 P3 -48.5(4) 2 .
Co1B P1 O5 P3 -44.8(4) . .
Yb1 P1 O5 P3 50.22(18) . .
O1 P1 O6 C24 24.5(10) . .
O5 P1 O6 C24 -98.6(9) . .
Co1B P1 O6 C24 151.6(9) 2 .
Co1B P1 O6 C24 148.1(9) . .
Yb1 P1 O6 C24 51.5(10) . .
O1 P1 O6 P2 -79.8(3) . .
O5 P1 O6 P2 157.1(3) . .
Co1B P1 O6 P2 47.3(4) 2 .
Co1B P1 O6 P2 43.9(4) . .
Yb1 P1 O6 P2 -52.8(2) . .
O2 P2 O6 C24 -43.9(7) . .
O4 P2 O6 C24 75.7(7) . .
Co1B P2 O6 C24 -169.4(8) 2 .
Co1B P2 O6 C24 -169.6(8) . .
Yb1 P2 O6 C24 -71.0(7) . .
O2 P2 O6 P1 78.0(3) . .
O4 P2 O6 P1 -162.5(2) . .
Co1B P2 O6 P1 -47.5(5) 2 .
Co1B P2 O6 P1 -47.8(5) . .
Yb1 P2 O6 P1 50.9(2) . .
Co1B Co1B C26 C29 114(12) 2 2
C26 Co1B C26 C29 -99.7(16) 2 2
P3 Co1B C26 C29 -167.9(16) 2 2
C26A Co1B C26 C29 -51.6(11) 2 2
C28 Co1B C26 C29 -74.9(15) . 2
P2 Co1B C26 C29 15.7(14) 2 2
C29 Co1B C26 C29 -119.1(14) . 2
C27 Co1B C26 C29 -36.7(14) . 2
P1 Co1B C26 C29 -50(3) 2 2
C26A Co1B C26 C29 -156.4(13) . 2
P3 Co1B C26 C29 55.9(13) . 2
Co1B Co1B C26 C28 -53(12) 2 2
C26 Co1B C26 C28 93.1(12) 2 2
P3 Co1B C26 C28 24.8(16) 2 2
C26A Co1B C26 C28 141.1(11) 2 2
C28 Co1B C26 C28 117.8(12) . 2
P2 Co1B C26 C28 -151.6(11) 2 2
C29 Co1B C26 C28 73.6(12) . 2
C27 Co1B C26 C28 156.0(11) . 2
P1 Co1B C26 C28 142(3) 2 2
C26A Co1B C26 C28 36.3(12) . 2
P3 Co1B C26 C28 -111.4(11) . 2
Co1B Co1B C26 C26A -90(12) 2 .
C26 Co1B C26 C26A 56.8(5) 2 .
P3 Co1B C26 C26A -11.5(13) 2 .
C26A Co1B C26 C26A 104.8(6) 2 .
C28 Co1B C26 C26A 81.5(5) . .
P2 Co1B C26 C26A 172.1(9) 2 .
C29 Co1B C26 C26A 37.3(3) . .
C27 Co1B C26 C26A 119.7(3) . .
P1 Co1B C26 C26A 106(3) 2 .
P3 Co1B C26 C26A -147.7(8) . .
Co1B Co1B C26 C27 151(12) 2 .
C26 Co1B C26 C27 -62.9(5) 2 .
P3 Co1B C26 C27 -131.2(15) 2 .
C26A Co1B C26 C27 -14.9(5) 2 .
C28 Co1B C26 C27 -38.2(3) . .
P2 Co1B C26 C27 52.4(8) 2 .
C29 Co1B C26 C27 -82.4(4) . .
P1 Co1B C26 C27 -14(3) 2 .
C26A Co1B C26 C27 -119.7(3) . .
P3 Co1B C26 C27 92.6(8) . .
Co1B Co1B C26 C26A 165(12) 2 2
C26 Co1B C26 C26A -48.1(6) 2 2
P3 Co1B C26 C26A -116.3(14) 2 2
C28 Co1B C26 C26A -23.3(6) . 2
P2 Co1B C26 C26A 67.2(9) 2 2
C29 Co1B C26 C26A -67.6(6) . 2
C27 Co1B C26 C26A 14.9(5) . 2
P1 Co1B C26 C26A 1(3) 2 2
C26A Co1B C26 C26A -104.8(6) . 2
P3 Co1B C26 C26A 107.5(9) . 2
Co1B Co1B C26 C27 -100(12) 2 2
C26 Co1B C26 C27 46.8(6) 2 2
P3 Co1B C26 C27 -21.4(12) 2 2
C26A Co1B C26 C27 94.9(6) 2 2
C28 Co1B C26 C27 71.5(7) . 2
P2 Co1B C26 C27 162.1(10) 2 2
C29 Co1B C26 C27 27.3(7) . 2
C27 Co1B C26 C27 109.7(6) . 2
P1 Co1B C26 C27 96(3) 2 2
C26A Co1B C26 C27 -10.0(6) . 2
P3 Co1B C26 C27 -157.7(9) . 2
C26 Co1B C26 Co1B 147(12) 2 2
P3 Co1B C26 Co1B 78(12) 2 2
C26A Co1B C26 Co1B -165(12) 2 2
C28 Co1B C26 Co1B 171(12) . 2
P2 Co1B C26 Co1B -98(12) 2 2
C29 Co1B C26 Co1B 127(12) . 2
C27 Co1B C26 Co1B -151(12) . 2
P1 Co1B C26 Co1B -164(15) 2 2
C26A Co1B C26 Co1B 90(12) . 2
P3 Co1B C26 Co1B -58(11) . 2
C29 C26 C27 C26A 176.6(3) 2 2
C28 C26 C27 C26A 17.0(6) 2 2
C26A C26 C27 C26A 5.13(14) . 2
C27 C26 C27 C26A 5.39(13) 2 2
Co1B C26 C27 C26A 68.2(7) 2 2
Co1B C26 C27 C26A 64.8(7) . 2
C28 C26 C27 C29 -159.6(5) 2 2
C26A C26 C27 C29 -171.4(3) . 2
C26A C26 C27 C29 -176.6(3) 2 2
C27 C26 C27 C29 -171.2(3) 2 2
Co1B C26 C27 C29 -108.3(7) 2 2
Co1B C26 C27 C29 -111.8(7) . 2
C29 C26 C27 C28 171.4(3) 2 .
C28 C26 C27 C28 11.9(6) 2 .
C26A C26 C27 C28 0.0 . .
C26A C26 C27 C28 -5.13(14) 2 .
C27 C26 C27 C28 0.3 2 .
Co1B C26 C27 C28 63.1(7) 2 .
Co1B C26 C27 C28 59.6(7) . .
C29 C26 C27 C26 173.7(4) 2 2
C28 C26 C27 C26 14.2(7) 2 2
C26A C26 C27 C26 2.3(4) . 2
C26A C26 C27 C26 -2.8(4) 2 2
C27 C26 C27 C26 2.6(4) 2 2
Co1B C26 C27 C26 65.4(7) 2 2
Co1B C26 C27 C26 61.9(6) . 2
C29 C26 C27 Co1B 111.8(7) 2 .
C28 C26 C27 Co1B -47.8(9) 2 .
C26A C26 C27 Co1B -59.6(7) . .
C26A C26 C27 Co1B -64.8(7) 2 .
C27 C26 C27 Co1B -59.4(7) 2 .
Co1B C26 C27 Co1B 3.5(12) 2 .
C29 C26 C27 Co1B 108.3(7) 2 2
C28 C26 C27 Co1B -51.2(9) 2 2
C26A C26 C27 Co1B -63.1(7) . 2
C26A C26 C27 Co1B -68.2(7) 2 2
C27 C26 C27 Co1B -62.8(7) 2 2
Co1B C26 C27 Co1B -3.5(12) . 2
Co1B Co1B C27 C26A -149(9) 2 2
C26 Co1B C27 C26A -32.1(12) 2 2
P3 Co1B C27 C26A -6(3) 2 2
C28 Co1B C27 C26A -5.4(15) . 2
P2 Co1B C27 C26A 100.0(16) 2 2
C29 Co1B C27 C26A -43.7(15) . 2
C26 Co1B C27 C26A -123.7(14) . 2
P1 Co1B C27 C26A 50.1(17) 2 2
C26A Co1B C27 C26A -86.8(15) . 2
P3 Co1B C27 C26A 146.5(16) . 2
Co1B Co1B C27 C29 -3(9) 2 2
C26 Co1B C27 C29 113.8(10) 2 2
P3 Co1B C27 C29 140(2) 2 2
C26A Co1B C27 C29 146(2) 2 2
C28 Co1B C27 C29 140.6(8) . 2
P2 Co1B C27 C29 -114.1(8) 2 2
C29 Co1B C27 C29 102.3(8) . 2
C26 Co1B C27 C29 22.3(8) . 2
P1 Co1B C27 C29 -164.0(12) 2 2
C26A Co1B C27 C29 59.1(8) . 2
P3 Co1B C27 C29 -67.6(8) . 2
Co1B Co1B C27 C28 -143(9) 2 .
C26 Co1B C27 C28 -26.8(5) 2 .
P3 Co1B C27 C28 -1(2) 2 .
C26A Co1B C27 C28 5.4(15) 2 .
P2 Co1B C27 C28 105.3(7) 2 .
C29 Co1B C27 C28 -38.3(2) . .
C26 Co1B C27 C28 -118.4(4) . .
P1 Co1B C27 C28 55.4(8) 2 .
C26A Co1B C27 C28 -81.5(4) . .
P3 Co1B C27 C28 151.8(8) . .
Co1B Co1B C27 C26 -25(9) 2 .
C26 Co1B C27 C26 91.6(6) 2 .
P3 Co1B C27 C26 117(2) 2 .
C26A Co1B C27 C26 123.7(14) 2 .
C28 Co1B C27 C26 118.4(4) . .
P2 Co1B C27 C26 -136.3(7) 2 .
C29 Co1B C27 C26 80.0(4) . .
P1 Co1B C27 C26 173.8(12) 2 .
C26A Co1B C27 C26 36.9(2) . .
P3 Co1B C27 C26 -89.8(6) . .
Co1B Co1B C27 C26 -117(9) 2 2
P3 Co1B C27 C26 26(2) 2 2
C26A Co1B C27 C26 32.1(12) 2 2
C28 Co1B C27 C26 26.8(5) . 2
P2 Co1B C27 C26 132.1(9) 2 2
C29 Co1B C27 C26 -11.5(5) . 2
C26 Co1B C27 C26 -91.6(6) . 2
P1 Co1B C27 C26 82.2(10) 2 2
C26A Co1B C27 C26 -54.7(6) . 2
P3 Co1B C27 C26 178.6(10) . 2
C26 Co1B C27 Co1B 117(9) 2 2
P3 Co1B C27 Co1B 143(11) 2 2
C26A Co1B C27 Co1B 149(9) 2 2
C28 Co1B C27 Co1B 143(9) . 2
P2 Co1B C27 Co1B -111(9) 2 2
C29 Co1B C27 Co1B 105(9) . 2
C26 Co1B C27 Co1B 25(9) . 2
P1 Co1B C27 Co1B -161(10) 2 2
C26A Co1B C27 Co1B 62(9) . 2
P3 Co1B C27 Co1B -65(9) . 2
C26A C27 C28 C26 -146(5) 2 2
C29 C27 C28 C26 9.9(8) 2 2
C26 C27 C28 C26 5.3(8) . 2
Co1B C27 C28 C26 66.4(11) . 2
Co1B C27 C28 C26 61.8(11) 2 2
C29 C27 C28 C26A 156(5) 2 2
C26 C27 C28 C26A 152(5) . 2
C26 C27 C28 C26A 146(5) 2 2
Co1B C27 C28 C26A -147(5) . 2
Co1B C27 C28 C26A -152(5) 2 2
C26A C27 C28 C29 -152(5) 2 .
C29 C27 C28 C29 4.58(10) 2 .
C26 C27 C28 C29 0.0 . .
C26 C27 C28 C29 -5.3(8) 2 .
Co1B C27 C28 C29 61.1(7) . .
Co1B C27 C28 C29 56.5(6) 2 .
C26A C27 C28 Co1B 147(5) 2 .
C29 C27 C28 Co1B -56.5(7) 2 .
C26 C27 C28 Co1B -61.1(7) . .
C26 C27 C28 Co1B -66.4(11) 2 .
Co1B C27 C28 Co1B -4.6(12) 2 .
C26A C27 C28 Co1B 152(5) 2 2
C29 C27 C28 Co1B -51.9(6) 2 2
C26 C27 C28 Co1B -56.5(6) . 2
C26 C27 C28 Co1B -61.8(11) 2 2
Co1B C27 C28 Co1B 4.6(12) . 2
Co1B Co1B C28 C26 -65(14) 2 2
P3 Co1B C28 C26 67.1(12) 2 2
C26A Co1B C28 C26 -115.1(13) 2 2
P2 Co1B C28 C26 168.1(11) 2 2
C29 Co1B C28 C26 5.7(8) . 2
C27 Co1B C28 C26 -112.4(9) . 2
C26 Co1B C28 C26 -74.6(9) . 2
P1 Co1B C28 C26 115.2(12) 2 2
C26A Co1B C28 C26 -31.6(9) . 2
P3 Co1B C28 C26 -149.4(12) . 2
Co1B Co1B C28 C26A 50(14) 2 2
C26 Co1B C28 C26A 115.1(13) 2 2
P3 Co1B C28 C26A -177.7(12) 2 2
P2 Co1B C28 C26A -76.8(10) 2 2
C29 Co1B C28 C26A 120.9(7) . 2
C27 Co1B C28 C26A 2.7(8) . 2
C26 Co1B C28 C26A 40.5(9) . 2
P1 Co1B C28 C26A -129.7(11) 2 2
C26A Co1B C28 C26A 83.5(8) . 2
P3 Co1B C28 C26A -34.3(11) . 2
Co1B Co1B C28 C27 47(14) 2 .
C26 Co1B C28 C27 112.4(9) 2 .
P3 Co1B C28 C27 179.5(11) 2 .
C26A Co1B C28 C27 -2.7(8) 2 .
P2 Co1B C28 C27 -79.5(8) 2 .
C29 Co1B C28 C27 118.2(3) . .
C26 Co1B C28 C27 37.8(3) . .
P1 Co1B C28 C27 -132.4(10) 2 .
C26A Co1B C28 C27 80.8(4) . .
P3 Co1B C28 C27 -37.0(8) . .
Co1B Co1B C28 C29 -71(14) 2 .
C26 Co1B C28 C29 -5.7(8) 2 .
P3 Co1B C28 C29 61.4(9) 2 .
C26A Co1B C28 C29 -120.9(7) 2 .
P2 Co1B C28 C29 162.3(9) 2 .
C27 Co1B C28 C29 -118.2(3) . .
C26 Co1B C28 C29 -80.3(5) . .
P1 Co1B C28 C29 109.4(9) 2 .
C26A Co1B C28 C29 -37.3(3) . .
P3 Co1B C28 C29 -155.1(10) . .
C26 Co1B C28 Co1B 65(14) 2 2
P3 Co1B C28 Co1B 132(15) 2 2
C26A Co1B C28 Co1B -50(14) 2 2
P2 Co1B C28 Co1B -127(15) 2 2
C29 Co1B C28 Co1B 71(14) . 2
C27 Co1B C28 Co1B -47(14) . 2
C26 Co1B C28 Co1B -9(14) . 2
P1 Co1B C28 Co1B -180(100) 2 2
C26A Co1B C28 Co1B 34(14) . 2
P3 Co1B C28 Co1B -84(14) . 2
C26A C28 C29 C26 54(8) 2 2
C27 C28 C29 C26 56(8) . 2
Co1B C28 C29 C26 117(8) . 2
Co1B C28 C29 C26 111(8) 2 2
C26 C28 C29 C27 -57(8) 2 2
C26A C28 C29 C27 -3.02(11) 2 2
C27 C28 C29 C27 -0.5 . 2
Co1B C28 C29 C27 60.5(5) . 2
Co1B C28 C29 C27 54.7(5) 2 2
C26 C28 C29 C26A -56(8) 2 .
C26A C28 C29 C26A -2.49(10) 2 .
C27 C28 C29 C26A 0.0 . .
Co1B C28 C29 C26A 61.0(5) . .
Co1B C28 C29 C26A 55.2(5) 2 .
C26 C28 C29 C26A -54(8) 2 2
C27 C28 C29 C26A 2.49(10) . 2
Co1B C28 C29 C26A 63.5(6) . 2
Co1B C28 C29 C26A 57.7(5) 2 2
C26 C28 C29 Co1B -117(8) 2 .
C26A C28 C29 Co1B -63.5(6) 2 .
C27 C28 C29 Co1B -61.0(5) . .
Co1B C28 C29 Co1B -5.8(9) 2 .
C26 C28 C29 Co1B -111(8) 2 2
C26A C28 C29 Co1B -57.7(5) 2 2
C27 C28 C29 Co1B -55.2(5) . 2
Co1B C28 C29 Co1B 5.8(9) . 2
Co1B Co1B C29 C26 120(10) 2 2
P3 Co1B C29 C26 -131.5(13) 2 2
C26A Co1B C29 C26 20.2(9) 2 2
C28 Co1B C29 C26 -7.2(11) . 2
P2 Co1B C29 C26 -34.3(18) 2 2
C27 Co1B C29 C26 31.0(12) . 2
C26 Co1B C29 C26 74.5(12) . 2
P1 Co1B C29 C26 -82.5(14) 2 2
C26A Co1B C29 C26 111.6(12) . 2
P3 Co1B C29 C26 60(4) . 2
Co1B Co1B C29 C27 -3(10) 2 2
C26 Co1B C29 C27 -122.8(13) 2 2
P3 Co1B C29 C27 105.7(9) 2 2
C26A Co1B C29 C27 -102.6(7) 2 2
C28 Co1B C29 C27 -130.0(7) . 2
P2 Co1B C29 C27 -157.1(15) 2 2
C27 Co1B C29 C27 -91.9(8) . 2
C26 Co1B C29 C27 -48.3(8) . 2
P1 Co1B C29 C27 154.7(10) 2 2
C26A Co1B C29 C27 -11.2(7) . 2
P3 Co1B C29 C27 -62(3) . 2
Co1B Co1B C29 C26A 8(10) 2 .
C26 Co1B C29 C26A -111.6(12) 2 .
P3 Co1B C29 C26A 116.8(8) 2 .
C26A Co1B C29 C26A -91.4(6) 2 .
C28 Co1B C29 C26A -118.8(4) . .
P2 Co1B C29 C26A -145.9(16) 2 .
C27 Co1B C29 C26A -80.7(4) . .
C26 Co1B C29 C26A -37.1(3) . .
P1 Co1B C29 C26A 165.9(11) 2 .
P3 Co1B C29 C26A -51(3) . .
Co1B Co1B C29 C28 127(10) 2 .
C26 Co1B C29 C28 7.2(11) 2 .
P3 Co1B C29 C28 -124.3(7) 2 .
C26A Co1B C29 C28 27.4(6) 2 .
P2 Co1B C29 C28 -27.1(13) 2 .
C27 Co1B C29 C28 38.1(3) . .
C26 Co1B C29 C28 81.7(5) . .
P1 Co1B C29 C28 -75.3(8) 2 .
C26A Co1B C29 C28 118.8(4) . .
P3 Co1B C29 C28 68(3) . .
Co1B Co1B C29 C26A 100(10) 2 2
C26 Co1B C29 C26A -20.2(9) 2 2
P3 Co1B C29 C26A -151.7(9) 2 2
C28 Co1B C29 C26A -27.4(6) . 2
P2 Co1B C29 C26A -54.5(14) 2 2
C27 Co1B C29 C26A 10.8(6) . 2
C26 Co1B C29 C26A 54.3(7) . 2
P1 Co1B C29 C26A -102.7(10) 2 2
C26A Co1B C29 C26A 91.4(6) . 2
P3 Co1B C29 C26A 40(3) . 2
C26 Co1B C29 Co1B -120(10) 2 2
P3 Co1B C29 Co1B 109(10) 2 2
C26A Co1B C29 Co1B -100(10) 2 2
C28 Co1B C29 Co1B -127(10) . 2
P2 Co1B C29 Co1B -154(11) 2 2
C27 Co1B C29 Co1B -89(10) . 2
C26 Co1B C29 Co1B -45(9) . 2
P1 Co1B C29 Co1B 158(11) 2 2
C26A Co1B C29 Co1B -8(10) . 2
P3 Co1B C29 Co1B -60(8) . 2
C26 C29 C26A C27 175.6(11) 2 2
C28 C29 C26A C27 -177.9(2) . 2
C26A C29 C26A C27 -179.0(2) 2 2
Co1B C29 C26A C27 -118.6(7) . 2
Co1B C29 C26A C27 -117.5(7) 2 2
C26 C29 C26A C28 -14.9(11) 2 2
C27 C29 C26A C28 169.57(18) 2 2
C28 C29 C26A C28 -8.3(3) . 2
C26A C29 C26A C28 -9.4(3) 2 2
Co1B C29 C26A C28 50.9(7) . 2
Co1B C29 C26A C28 52.0(7) 2 2
C26 C29 C26A C26 -6.6(10) 2 .
C27 C29 C26A C26 177.9(2) 2 .
C28 C29 C26A C26 0.0 . .
C26A C29 C26A C26 -1.1 2 .
Co1B C29 C26A C26 59.2(7) . .
Co1B C29 C26A C26 60.3(7) 2 .
C27 C29 C26A C26 -175.6(11) 2 2
C28 C29 C26A C26 6.6(10) . 2
C26A C29 C26A C26 5.5(10) 2 2
Co1B C29 C26A C26 65.8(13) . 2
Co1B C29 C26A C26 66.9(14) 2 2
C26 C29 C26A C29 -8.3(10) 2 2
C27 C29 C26A C29 176.1(2) 2 2
C28 C29 C26A C29 -1.8 . 2
C26A C29 C26A C29 -2.9 2 2
Co1B C29 C26A C29 57.5(7) . 2
Co1B C29 C26A C29 58.6(7) 2 2
C26 C29 C26A Co1B -66.9(14) 2 2
C27 C29 C26A Co1B 117.5(7) 2 2
C28 C29 C26A Co1B -60.3(7) . 2
C26A C29 C26A Co1B -61.5(7) 2 2
Co1B C29 C26A Co1B -1.1(13) . 2
C26 C29 C26A Co1B -65.8(13) 2 .
C27 C29 C26A Co1B 118.6(7) 2 .
C28 C29 C26A Co1B -59.2(7) . .
C26A C29 C26A Co1B -60.3(7) 2 .
Co1B C29 C26A Co1B 1.1(13) 2 .
C29 C26 C26A C27 -8.9(9) 2 2
C28 C26 C26A C27 -168.3(3) 2 2
C27 C26 C26A C27 1.4(2) . 2
C26A C26 C26A C27 2.7(2) 2 2
Co1B C26 C26A C27 -64.3(6) 2 2
Co1B C26 C26A C27 -57.1(5) . 2
C29 C26 C26A C28 159.4(6) 2 2
C27 C26 C26A C28 169.7(3) . 2
C26A C26 C26A C28 171.0(3) 2 2
C27 C26 C26A C28 168.3(3) 2 2
Co1B C26 C26A C28 104.0(6) 2 2
Co1B C26 C26A C28 111.2(5) . 2
C29 C26 C26A C29 -10.3(8) 2 .
C28 C26 C26A C29 -169.7(3) 2 .
C27 C26 C26A C29 0.0 . .
C26A C26 C26A C29 1.3 2 .
C27 C26 C26A C29 -1.4(2) 2 .
Co1B C26 C26A C29 -65.7(6) 2 .
Co1B C26 C26A C29 -58.5(5) . .
C29 C26 C26A C26 -12.7(9) 2 2
C28 C26 C26A C26 -172.2(5) 2 2
C27 C26 C26A C26 -2.4(4) . 2
C26A C26 C26A C26 -1.1(4) 2 2
C27 C26 C26A C26 -3.8(4) 2 2
Co1B C26 C26A C26 -68.1(6) 2 2
Co1B C26 C26A C26 -60.9(6) . 2
C28 C26 C26A C29 -159.4(6) 2 2
C27 C26 C26A C29 10.3(8) . 2
C26A C26 C26A C29 11.6(8) 2 2
C27 C26 C26A C29 8.9(9) 2 2
Co1B C26 C26A C29 -55.4(9) 2 2
Co1B C26 C26A C29 -48.2(9) . 2
C29 C26 C26A Co1B 55.4(9) 2 2
C28 C26 C26A Co1B -104.0(6) 2 2
C27 C26 C26A Co1B 65.7(6) . 2
C26A C26 C26A Co1B 67.0(6) 2 2
C27 C26 C26A Co1B 64.3(6) 2 2
Co1B C26 C26A Co1B 7.2(10) . 2
C29 C26 C26A Co1B 48.2(9) 2 .
C28 C26 C26A Co1B -111.2(5) 2 .
C27 C26 C26A Co1B 58.5(5) . .
C26A C26 C26A Co1B 59.8(5) 2 .
C27 C26 C26A Co1B 57.1(5) 2 .
Co1B C26 C26A Co1B -7.2(10) 2 .
Co1B Co1B C26A C27 -147(11) 2 2
C26 Co1B C26A C27 46.6(15) 2 2
P3 Co1B C26A C27 -43.4(15) 2 2
C26A Co1B C26A C27 91.7(15) 2 2
C28 Co1B C26A C27 62.3(15) . 2
P2 Co1B C26A C27 125(3) 2 2
C29 Co1B C26A C27 24.1(15) . 2
C27 Co1B C26A C27 106.2(14) . 2
C26 Co1B C26A C27 143.5(14) . 2
P1 Co1B C26A C27 2(2) 2 2
P3 Co1B C26A C27 -175.7(17) . 2
Co1B Co1B C26A C28 39(10) 2 2
C26 Co1B C26A C28 -126.8(12) 2 2
P3 Co1B C26A C28 143.2(10) 2 2
C26A Co1B C26A C28 -81.6(8) 2 2
C28 Co1B C26A C28 -111.1(11) . 2
P2 Co1B C26A C28 -49(3) 2 2
C29 Co1B C26A C28 -149.2(10) . 2
C27 Co1B C26A C28 -67.1(11) . 2
C26 Co1B C26A C28 -29.9(10) . 2
P1 Co1B C26A C28 -171.3(17) 2 2
P3 Co1B C26A C28 10.9(13) . 2
Co1B Co1B C26A C29 -171(11) 2 .
C26 Co1B C26A C29 22.5(4) 2 .
P3 Co1B C26A C29 -67.5(7) 2 .
C26A Co1B C26A C29 67.6(6) 2 .
C28 Co1B C26A C29 38.1(3) . .
P2 Co1B C26A C29 101(2) 2 .
C27 Co1B C26A C29 82.1(4) . .
C26 Co1B C26A C29 119.4(4) . .
P1 Co1B C26A C29 -22.1(14) 2 .
P3 Co1B C26A C29 160.1(13) . .
Co1B Co1B C26A C26 69(10) 2 .
C26 Co1B C26A C26 -96.9(6) 2 .
P3 Co1B C26A C26 173.1(8) 2 .
C26A Co1B C26A C26 -51.8(7) 2 .
C28 Co1B C26A C26 -81.2(5) . .
P2 Co1B C26A C26 -19(2) 2 .
C29 Co1B C26A C26 -119.4(4) . .
C27 Co1B C26A C26 -37.3(3) . .
P1 Co1B C26A C26 -141.4(17) 2 .
P3 Co1B C26A C26 40.7(10) . .
Co1B Co1B C26A C26 166(11) 2 2
P3 Co1B C26A C26 -90.0(8) 2 2
C26A Co1B C26A C26 45.1(6) 2 2
C28 Co1B C26A C26 15.7(4) . 2
P2 Co1B C26A C26 78(2) 2 2
C29 Co1B C26A C26 -22.5(4) . 2
C27 Co1B C26A C26 59.6(5) . 2
C26 Co1B C26A C26 96.9(6) . 2
P1 Co1B C26A C26 -44.5(14) 2 2
P3 Co1B C26A C26 137.6(14) . 2
Co1B Co1B C26A C29 78(10) 2 2
C26 Co1B C26A C29 -88.7(8) 2 2
P3 Co1B C26A C29 -178.7(9) 2 2
C26A Co1B C26A C29 -43.5(4) 2 2
C28 Co1B C26A C29 -73.0(8) . 2
P2 Co1B C26A C29 -11(2) 2 2
C29 Co1B C26A C29 -111.1(7) . 2
C27 Co1B C26A C29 -29.0(7) . 2
C26 Co1B C26A C29 8.2(6) . 2
P1 Co1B C26A C29 -133.2(17) 2 2
P3 Co1B C26A C29 49.0(11) . 2
C26 Co1B C26A Co1B -166(11) 2 2
P3 Co1B C26A Co1B 104(10) 2 2
C26A Co1B C26A Co1B -121(11) 2 2
C28 Co1B C26A Co1B -151(11) . 2
P2 Co1B C26A Co1B -88(11) 2 2
C29 Co1B C26A Co1B 171(11) . 2
C27 Co1B C26A Co1B -107(11) . 2
C26 Co1B C26A Co1B -69(10) . 2
P1 Co1B C26A Co1B 149(12) 2 2
P3 Co1B C26A Co1B -29(9) . 2
